data_7715130
loop_
_publ_author_name
'Caballo, Jorge'
'Calvo-Molina, Adri&#xe1;n'
'Claramonte, Sergio'
'Gre&#xf1;o, Maider'
'P&#xe9;rez-Redondo, Adri&#xe1;n'
'Y&#xe9;lamos, Carlos'

_publ_section_title
;
 Studies on the chemical reduction of polynuclear titanium(IV) nitrido
 complexes.
;
_journal_issue 10
_journal_name_full 'Dalton transactions (Cambridge, England : 2003)'
_journal_page_first 4844
_journal_page_last 4855
_journal_paper_doi 10.1039/d3dt04241c
_journal_volume 53
_journal_year 2024
_chemical_absolute_configuration unk
_chemical_formula_moiety 'C38 H58 N4 Si Ti4, C18 H36 K N2 O6, C6 H6'
_chemical_formula_sum 'C62 H100 K N6 O6 Si Ti4'
_chemical_formula_weight 1284.26
_chemical_properties_physical Air-sensitive,Moisture-sensitive,Oxygen-sensitive
_space_group_IT_number 18
_space_group_name_Hall 'P 2 2ab'
_space_group_name_H-M_alt 'P 21 21 2'
_symmetry_cell_setting orthorhombic
_symmetry_Int_Tables_number 18
_symmetry_space_group_name_Hall 'P 2 2ab'
_symmetry_space_group_name_H-M 'P 21 21 2'
_atom_sites_solution_hydrogens geom
_atom_sites_solution_primary dual
_atom_sites_solution_secondary dual
_audit_conform_dict_location ftp://ftp.iucr.org/pub/cif_core.dic
_audit_conform_dict_name cif_core.dic
_audit_conform_dict_version 2.4.5
_audit_creation_date 2023-11-13T16:35:00-00:00
_audit_creation_method 'WinGX routine CIF_UPDATE'
_audit_update_record
;
2023-11-20 deposited with the CCDC.	2024-02-08 downloaded from the CCDC.
;
_cell_angle_alpha 90
_cell_angle_beta 90
_cell_angle_gamma 90
_cell_formula_units_Z 8
_cell_length_a 23.739(3)
_cell_length_b 33.351(3)
_cell_length_c 16.799(3)
_cell_measurement_reflns_used 177
_cell_measurement_temperature 150(2)
_cell_measurement_theta_max 21
_cell_measurement_theta_min 3
_cell_measurement_wavelength 0.71073
_cell_volume 13300(3)
_computing_cell_refinement 'Dirax/lsq (Duisenberg & Schreurs, 1989-2000)'
_computing_data_collection 'Collect (Bruker AXS BV, 1997-2004)'
_computing_data_reduction 'EvalCCD (Duisenberg & Schreurs 1990-2000)'
_computing_molecular_graphics 'ORTEP-3 for Windows (Farrugia, 2012)'
_computing_publication_material 'WinGX publication routines (Farrugia, 2012)'
_computing_structure_refinement 'SHELXL-2018/3 (Sheldrick, 2018)'
_computing_structure_solution 'SHELXT-2014 (Sheldrick, 2014)'
_diffrn_ambient_temperature 150(2)
_diffrn_detector 'CCD plate'
_diffrn_detector_area_resol_mean 9
_diffrn_measured_fraction_theta_full 0.997
_diffrn_measured_fraction_theta_max 0.997
_diffrn_measurement_device '95mm CCD camera on \k-goniostat'
_diffrn_measurement_device_type KappaCCD
_diffrn_measurement_method 'CCD rotation images, thick slices'
_diffrn_orient_matrix_UB_11 -0.011627
_diffrn_orient_matrix_UB_12 0.041307
_diffrn_orient_matrix_UB_13 -0.000517
_diffrn_orient_matrix_UB_21 0.046724
_diffrn_orient_matrix_UB_22 0.007028
_diffrn_orient_matrix_UB_23 0.017893
_diffrn_orient_matrix_UB_31 0.035006
_diffrn_orient_matrix_UB_32 0.00434
_diffrn_orient_matrix_UB_33 -0.024054
_diffrn_radiation_monochromator 'horizonally mounted graphite crystal'
_diffrn_radiation_probe x-ray
_diffrn_radiation_type MoK\a
_diffrn_radiation_wavelength 0.71073
_diffrn_reflns_av_R_equivalents 0.0802
_diffrn_reflns_av_unetI/netI 0.0893
_diffrn_reflns_Laue_measured_fraction_full 0.997
_diffrn_reflns_Laue_measured_fraction_max 0.997
_diffrn_reflns_limit_h_max 26
_diffrn_reflns_limit_h_min -26
_diffrn_reflns_limit_k_max 37
_diffrn_reflns_limit_k_min -28
_diffrn_reflns_limit_l_max 18
_diffrn_reflns_limit_l_min -18
_diffrn_reflns_number 111322
_diffrn_reflns_point_group_measured_fraction_full 0.995
_diffrn_reflns_point_group_measured_fraction_max 0.995
_diffrn_reflns_theta_full 23.299
_diffrn_reflns_theta_max 23.299
_diffrn_reflns_theta_min 3.033
_diffrn_source 'Enraf Nonius FR590'
_diffrn_standards_number 0
_exptl_absorpt_coefficient_mu 0.595
_exptl_absorpt_correction_T_max 0.745
_exptl_absorpt_correction_T_min 0.628
_exptl_absorpt_correction_type multi-scan
_exptl_absorpt_process_details
;
 R.H. Blessing, Acta Cryst. (1995), A51, 33-38
;
_exptl_crystal_colour purple
_exptl_crystal_density_diffrn 1.283
_exptl_crystal_density_method 'not measured'
_exptl_crystal_description prism
_exptl_crystal_F_000 5464
_exptl_crystal_recrystallization_method 'Re-crystallisation from solvent: benzene'
_exptl_crystal_size_max 0.18
_exptl_crystal_size_mid 0.17
_exptl_crystal_size_min 0.16
_platon_squeeze_details
;
The asymmetric unit of this structure was constituted by two molecules of
compound (two ionic pairs) and two molecules of benzene. One of the benzene
molecules and a half of the cation [K(krypt-222)]+ were held on a crystallographic 
special position, so it was not possible to get a chemical sensible model 
for them. So Squeeze procedure was used to remove their contribution to 
the structure factors.
;
_refine_diff_density_max 0.387
_refine_diff_density_min -0.3
_refine_diff_density_rms 0.064
_refine_ls_abs_structure_details
;
 Refined as an inversion twin.
;
_refine_ls_abs_structure_Flack 0.42(3)
_refine_ls_extinction_method none
_refine_ls_goodness_of_fit_ref 1.016
_refine_ls_hydrogen_treatment constr
_refine_ls_matrix_type full
_refine_ls_number_constraints 0
_refine_ls_number_parameters 1275
_refine_ls_number_reflns 19134
_refine_ls_number_restraints 162
_refine_ls_restrained_S_all 1.016
_refine_ls_R_factor_all 0.0981
_refine_ls_R_factor_gt 0.057
_refine_ls_shift/su_max 0.011
_refine_ls_shift/su_mean 0
_refine_ls_structure_factor_coef Fsqd
_refine_ls_weighting_details 'w=1/[\s^2^(Fo^2^)+(0.0520P)^2^+9.2104P] where P=(Fo^2^+2Fc^2^)/3'
_refine_ls_weighting_scheme calc
_refine_ls_wR_factor_gt 0.1057
_refine_ls_wR_factor_ref 0.1178
_reflns_Friedel_coverage 0.837
_reflns_Friedel_fraction_full 0.994
_reflns_Friedel_fraction_max 0.994
_reflns_number_gt 13416
_reflns_number_total 19134
_reflns_threshold_expression 'I > 2\s(I)'
_cod_data_source_file d3dt04241c2.cif
_cod_data_source_block 11
_cod_depositor_comments 'Adding full bibliography for 7715128--7715131.cif.'
_cod_database_code 7715130
_shelx_shelxl_version_number 2018/3
_platon_squeeze_void_probe_radius 1.20

loop_
_symmetry_equiv_pos_as_xyz
'x, y, z'
'-x, -y, z'
'-x+1/2, y+1/2, -z'
'x+1/2, -y+1/2, -z'

loop_
_atom_site_label
_atom_site_type_symbol
_atom_site_fract_x
_atom_site_fract_y
_atom_site_fract_z
_atom_site_U_iso_or_equiv
_atom_site_adp_type
_atom_site_occupancy
_atom_site_site_symmetry_order
_atom_site_calc_flag
_atom_site_refinement_flags_posn
_atom_site_refinement_flags_adp
_atom_site_refinement_flags_occupancy
_atom_site_disorder_assembly
_atom_site_disorder_group
C11 C 0.8674(3) 0.4148(2) 0.9459(5) 0.027(2) Uani 1 1 d . . . . .
C12 C 0.8207(4) 0.3927(2) 0.9737(5) 0.036(2) Uani 1 1 d . . . . .
H12 H 0.79501 0.378546 0.940828 0.043 Uiso 1 1 calc R U . . .
C13 C 0.8178(4) 0.3947(2) 1.0564(6) 0.045(3) Uani 1 1 d . . . . .
H13 H 0.790141 0.382456 1.089279 0.055 Uiso 1 1 calc R U . . .
C14 C 0.8632(4) 0.4180(3) 1.0821(5) 0.045(3) Uani 1 1 d . . . . .
H14 H 0.872041 0.424434 1.135726 0.054 Uiso 1 1 calc R U . . .
C15 C 0.8935(4) 0.4303(2) 1.0148(5) 0.040(2) Uani 1 1 d . . . . .
H15 H 0.926467 0.446437 1.015432 0.048 Uiso 1 1 calc R U . . .
C16 C 0.9181(4) 0.4664(2) 0.8124(5) 0.049(3) Uani 1 1 d . . . . .
H16A H 0.889267 0.486536 0.824119 0.073 Uiso 1 1 calc R U . . .
H16B H 0.926865 0.466809 0.755427 0.073 Uiso 1 1 calc R U . . .
H16C H 0.95228 0.47237 0.842968 0.073 Uiso 1 1 calc R U . . .
C17 C 0.9483(4) 0.3780(2) 0.8289(5) 0.052(3) Uani 1 1 d . . . . .
H17A H 0.934555 0.351927 0.847648 0.078 Uiso 1 1 calc R U . . .
H17B H 0.981189 0.385972 0.86046 0.078 Uiso 1 1 calc R U . . .
H17C H 0.958993 0.375935 0.772743 0.078 Uiso 1 1 calc R U . . .
C18 C 0.8313(4) 0.4022(3) 0.7763(5) 0.053(3) Uani 1 1 d . . . . .
H18A H 0.813868 0.3776 0.796795 0.079 Uiso 1 1 calc R U . . .
H18B H 0.844511 0.39759 0.721795 0.079 Uiso 1 1 calc R U . . .
H18C H 0.803464 0.423887 0.776432 0.079 Uiso 1 1 calc R U . . .
C21 C 0.7208(4) 0.4726(3) 1.2286(5) 0.040(2) Uani 1 1 d . U . . .
C22 C 0.6715(4) 0.4599(2) 1.1922(5) 0.036(2) Uani 1 1 d . U . . .
C23 C 0.6389(3) 0.4940(3) 1.1762(4) 0.0339(19) Uani 1 1 d . U . . .
C24 C 0.6687(4) 0.5275(2) 1.2043(5) 0.038(2) Uani 1 1 d . U . . .
C25 C 0.7176(4) 0.5138(3) 1.2385(4) 0.036(2) Uani 1 1 d . U . . .
C26 C 0.7700(5) 0.4466(3) 1.2564(6) 0.078(4) Uani 1 1 d . U . . .
H26A H 0.764296 0.418955 1.238301 0.117 Uiso 1 1 calc R U . . .
H26B H 0.772023 0.447084 1.314704 0.117 Uiso 1 1 calc R U . . .
H26C H 0.805223 0.457028 1.234178 0.117 Uiso 1 1 calc R U . . .
C27 C 0.6558(5) 0.4167(3) 1.1715(6) 0.078(4) Uani 1 1 d . U . . .
H27A H 0.641731 0.415529 1.116715 0.117 Uiso 1 1 calc R U . . .
H27B H 0.62641 0.407267 1.208024 0.117 Uiso 1 1 calc R U . . .
H27C H 0.689114 0.399542 1.176586 0.117 Uiso 1 1 calc R U . . .
C28 C 0.5805(4) 0.4930(4) 1.1413(5) 0.078(4) Uani 1 1 d . U . . .
H28A H 0.575419 0.516031 1.105858 0.117 Uiso 1 1 calc R U . . .
H28B H 0.552685 0.494125 1.184291 0.117 Uiso 1 1 calc R U . . .
H28C H 0.575486 0.468117 1.111005 0.117 Uiso 1 1 calc R U . . .
C29 C 0.6456(5) 0.5696(3) 1.1997(6) 0.085(4) Uani 1 1 d . U . . .
H29A H 0.625636 0.573243 1.149175 0.128 Uiso 1 1 calc R U . . .
H29B H 0.676724 0.588881 1.203021 0.128 Uiso 1 1 calc R U . . .
H29C H 0.619503 0.574149 1.244026 0.128 Uiso 1 1 calc R U . . .
C30 C 0.7640(4) 0.5392(3) 1.2747(5) 0.077(4) Uani 1 1 d . U . . .
H30A H 0.769738 0.53139 1.330337 0.115 Uiso 1 1 calc R U . . .
H30B H 0.753291 0.567584 1.272269 0.115 Uiso 1 1 calc R U . . .
H30C H 0.799031 0.535149 1.244862 0.115 Uiso 1 1 calc R U . . .
C31 C 0.6708(4) 0.5425(3) 0.8269(6) 0.049(2) Uani 1 1 d . U . . .
C32 C 0.6273(4) 0.5327(3) 0.8792(5) 0.045(2) Uani 1 1 d . U . . .
C33 C 0.6226(3) 0.4900(3) 0.8795(5) 0.039(2) Uani 1 1 d . U . . .
C34 C 0.6624(4) 0.4751(3) 0.8257(5) 0.046(2) Uani 1 1 d . U . . .
C35 C 0.6920(4) 0.5072(3) 0.7927(5) 0.050(2) Uani 1 1 d . U . . .
C36 C 0.6893(5) 0.5851(3) 0.8081(7) 0.093(4) Uani 1 1 d . U . . .
H36A H 0.678251 0.602968 0.851698 0.139 Uiso 1 1 calc R U . . .
H36B H 0.671384 0.59405 0.758599 0.139 Uiso 1 1 calc R U . . .
H36C H 0.730373 0.585851 0.801745 0.139 Uiso 1 1 calc R U . . .
C37 C 0.5924(4) 0.5611(3) 0.9303(7) 0.074(3) Uani 1 1 d . U . . .
H37A H 0.565141 0.545655 0.961536 0.111 Uiso 1 1 calc R U . . .
H37B H 0.572309 0.580055 0.895897 0.111 Uiso 1 1 calc R U . . .
H37C H 0.617316 0.575945 0.96635 0.111 Uiso 1 1 calc R U . . .
C38 C 0.5828(4) 0.4649(3) 0.9265(5) 0.057(3) Uani 1 1 d . U . . .
H38A H 0.556309 0.482316 0.955009 0.086 Uiso 1 1 calc R U . . .
H38B H 0.603951 0.448737 0.964935 0.086 Uiso 1 1 calc R U . . .
H38C H 0.561893 0.447211 0.890546 0.086 Uiso 1 1 calc R U . . .
C39 C 0.6703(4) 0.4314(3) 0.8064(6) 0.073(3) Uani 1 1 d . U . . .
H39A H 0.673144 0.415971 0.855987 0.11 Uiso 1 1 calc R U . . .
H39B H 0.704938 0.427901 0.775391 0.11 Uiso 1 1 calc R U . . .
H39C H 0.638084 0.421734 0.775429 0.11 Uiso 1 1 calc R U . . .
C40 C 0.7394(4) 0.5063(4) 0.7328(5) 0.085(4) Uani 1 1 d . U . . .
H40A H 0.736211 0.529578 0.697387 0.127 Uiso 1 1 calc R U . . .
H40B H 0.737036 0.48164 0.701418 0.127 Uiso 1 1 calc R U . . .
H40C H 0.775567 0.507258 0.760779 0.127 Uiso 1 1 calc R U . . .
C41 C 0.8331(3) 0.6094(2) 1.0589(5) 0.031(2) Uani 1 1 d . . . . .
C42 C 0.8782(3) 0.5826(2) 1.0693(5) 0.026(2) Uani 1 1 d . . . . .
C43 C 0.8963(3) 0.5703(2) 0.9938(5) 0.028(2) Uani 1 1 d . . . . .
C44 C 0.8632(3) 0.5905(2) 0.9349(4) 0.028(2) Uani 1 1 d . . . . .
C45 C 0.8242(3) 0.6146(2) 0.9764(5) 0.031(2) Uani 1 1 d . . . . .
C46 C 0.8014(4) 0.6317(3) 1.1236(5) 0.058(3) Uani 1 1 d . . . . .
H46A H 0.760766 0.627791 1.116327 0.087 Uiso 1 1 calc R U . . .
H46B H 0.810217 0.660333 1.120555 0.087 Uiso 1 1 calc R U . . .
H46C H 0.8126 0.621298 1.175856 0.087 Uiso 1 1 calc R U . . .
C47 C 0.9027(4) 0.5700(3) 1.1472(5) 0.052(3) Uani 1 1 d . . . . .
H47A H 0.885599 0.585793 1.190092 0.078 Uiso 1 1 calc R U . . .
H47B H 0.943456 0.574525 1.146614 0.078 Uiso 1 1 calc R U . . .
H47C H 0.895019 0.541488 1.156015 0.078 Uiso 1 1 calc R U . . .
C48 C 0.9450(3) 0.5430(2) 0.9756(5) 0.046(2) Uani 1 1 d . . . . .
H48A H 0.936772 0.527439 0.927476 0.069 Uiso 1 1 calc R U . . .
H48B H 0.951039 0.524663 1.020419 0.069 Uiso 1 1 calc R U . . .
H48C H 0.979078 0.559036 0.967049 0.069 Uiso 1 1 calc R U . . .
C49 C 0.8676(4) 0.5857(3) 0.8465(5) 0.045(2) Uani 1 1 d . . . . .
H49A H 0.906595 0.5905 0.829769 0.068 Uiso 1 1 calc R U . . .
H49B H 0.842746 0.605139 0.820298 0.068 Uiso 1 1 calc R U . . .
H49C H 0.856392 0.558487 0.831476 0.068 Uiso 1 1 calc R U . . .
C50 C 0.7810(4) 0.6427(2) 0.9403(6) 0.057(3) Uani 1 1 d . . . . .
H50A H 0.780329 0.639162 0.882384 0.086 Uiso 1 1 calc R U . . .
H50B H 0.791093 0.670508 0.952889 0.086 Uiso 1 1 calc R U . . .
H50C H 0.743688 0.636715 0.962199 0.086 Uiso 1 1 calc R U . . .
N1 N 0.7199(2) 0.54409(16) 1.0217(3) 0.0270(16) Uani 1 1 d . . . . .
N2 N 0.7959(2) 0.50438(16) 0.9258(3) 0.0250(15) Uani 1 1 d . . . . .
N3 N 0.8039(2) 0.50303(17) 1.0864(3) 0.0247(14) Uani 1 1 d . . . . .
N4 N 0.7195(2) 0.46264(15) 1.0097(3) 0.0234(15) Uani 1 1 d . . . . .
Si1 Si 0.89169(10) 0.41619(7) 0.84033(14) 0.0339(6) Uani 1 1 d . . . . .
Ti1 Ti 0.80129(6) 0.46235(4) 1.00400(8) 0.0247(3) Uani 1 1 d . . . . .
Ti2 Ti 0.72304(5) 0.50123(4) 1.09698(7) 0.0235(3) Uani 1 1 d . . . . .
Ti3 Ti 0.71468(6) 0.50593(4) 0.93312(7) 0.0261(3) Uani 1 1 d . . . . .
Ti4 Ti 0.80128(6) 0.54516(4) 1.00995(8) 0.0240(3) Uani 1 1 d . . . . .
C11A C 1.0174(4) 0.2892(3) 1.1607(5) 0.056(3) Uani 1 1 d . . . . .
H11A H 1.0124 0.307448 1.206559 0.067 Uiso 1 1 calc R U . . .
H11B H 1.056587 0.292238 1.141399 0.067 Uiso 1 1 calc R U . . .
C11B C 1.0091(4) 0.2465(3) 1.1886(5) 0.054(3) Uani 1 1 d . . . . .
H11C H 1.034616 0.240867 1.233813 0.065 Uiso 1 1 calc R U . . .
H11D H 0.969812 0.242867 1.207133 0.065 Uiso 1 1 calc R U . . .
C11C C 1.0148(4) 0.1792(3) 1.1501(5) 0.050(3) Uani 1 1 d . . . . .
H11E H 0.974703 0.172952 1.160194 0.06 Uiso 1 1 calc R U . . .
H11F H 1.036057 0.174784 1.200099 0.06 Uiso 1 1 calc R U . . .
C12A C 0.9798(4) 0.1297(2) 0.8914(5) 0.044(2) Uani 1 1 d . . . . .
H12A H 0.99212 0.110201 0.850446 0.053 Uiso 1 1 calc R U . . .
H12B H 0.943711 0.119891 0.913673 0.053 Uiso 1 1 calc R U . . .
C12B C 1.0225(4) 0.1305(2) 0.9562(5) 0.044(2) Uani 1 1 d . . . . .
H12C H 1.029565 0.103019 0.975953 0.052 Uiso 1 1 calc R U . . .
H12D H 1.058432 0.141609 0.935895 0.052 Uiso 1 1 calc R U . . .
C12C C 1.0371(4) 0.1526(3) 1.0867(5) 0.051(3) Uani 1 1 d . . . . .
H12E H 1.075782 0.160874 1.072176 0.061 Uiso 1 1 calc R U . . .
H12F H 1.038502 0.12457 1.106137 0.061 Uiso 1 1 calc R U . . .
C13A C 0.9214(4) 0.3076(3) 1.1299(5) 0.048(3) Uani 1 1 d . . . . .
H13A H 0.919959 0.334296 1.155485 0.057 Uiso 1 1 calc R U . . .
H13B H 0.914148 0.287258 1.171615 0.057 Uiso 1 1 calc R U . . .
C13B C 0.8755(4) 0.3052(3) 1.0692(5) 0.047(3) Uani 1 1 d . . . . .
H13C H 0.839085 0.312382 1.094072 0.057 Uiso 1 1 calc R U . . .
H13D H 0.883099 0.324463 1.025754 0.057 Uiso 1 1 calc R U . . .
C13C C 0.8243(3) 0.2608(3) 0.9893(5) 0.043(2) Uani 1 1 d . . . . .
H13E H 0.826138 0.279278 0.943211 0.052 Uiso 1 1 calc R U . . .
H13F H 0.789835 0.266931 1.020103 0.052 Uiso 1 1 calc R U . . .
C14A C 0.9143(4) 0.1697(2) 0.8151(5) 0.044(2) Uani 1 1 d . . . . .
H14A H 0.909082 0.14481 0.783995 0.052 Uiso 1 1 calc R U . . .
H14B H 0.912954 0.192546 0.777431 0.052 Uiso 1 1 calc R U . . .
C14B C 0.8672(4) 0.1737(3) 0.8722(6) 0.049(3) Uani 1 1 d . . . . .
H14C H 0.830871 0.17006 0.844105 0.058 Uiso 1 1 calc R U . . .
H14D H 0.870218 0.15269 0.913669 0.058 Uiso 1 1 calc R U . . .
C14C C 0.8231(4) 0.2181(3) 0.9611(5) 0.049(3) Uani 1 1 d . . . . .
H14E H 0.826257 0.199718 1.007076 0.059 Uiso 1 1 calc R U . . .
H14F H 0.787006 0.212614 0.933602 0.059 Uiso 1 1 calc R U . . .
C15A C 0.9987(4) 0.3381(2) 1.0597(5) 0.049(2) Uani 1 1 d . U . . .
H15A H 1.010928 0.356971 1.101829 0.059 Uiso 1 1 calc R U . . .
H15B H 0.966913 0.350681 1.030916 0.059 Uiso 1 1 calc R U . . .
C15B C 1.0469(4) 0.3319(3) 1.0021(6) 0.053(3) Uani 1 1 d . U . . .
H15C H 1.059584 0.358024 0.98066 0.063 Uiso 1 1 calc R U . . .
H15D H 1.079113 0.319158 1.029835 0.063 Uiso 1 1 calc R U . . .
C15C C 1.0676(4) 0.3073(3) 0.8749(5) 0.050(3) Uani 1 1 d . . . . .
H15E H 1.10358 0.295141 0.892104 0.06 Uiso 1 1 calc R U . . .
H15F H 1.075039 0.335309 0.858245 0.06 Uiso 1 1 calc R U . . .
C16A C 1.0134(4) 0.1763(2) 0.7940(5) 0.048(3) Uani 1 1 d . . . . .
H16D H 1.005847 0.159327 0.746757 0.057 Uiso 1 1 calc R U . . .
H16E H 1.050155 0.167976 0.816262 0.057 Uiso 1 1 calc R U . . .
C16B C 1.0176(4) 0.2198(3) 0.7672(5) 0.052(3) Uani 1 1 d . . . . .
H16F H 1.044404 0.222068 0.722331 0.062 Uiso 1 1 calc R U . . .
H16G H 0.980294 0.229374 0.748965 0.062 Uiso 1 1 calc R U . . .
C16C C 1.0435(4) 0.2842(2) 0.8072(5) 0.052(3) Uani 1 1 d . . . . .
H16H H 1.006781 0.295767 0.79135 0.062 Uiso 1 1 calc R U . . .
H16I H 1.069229 0.285542 0.760848 0.062 Uiso 1 1 calc R U . . .
K1 K 0.97384(7) 0.23515(5) 0.97588(10) 0.0280(4) Uani 1 1 d . . . . .
N11 N 0.9788(3) 0.30115(18) 1.0973(4) 0.0380(18) Uani 1 1 d . . . . .
N12 N 0.9700(3) 0.16877(18) 0.8528(4) 0.0330(17) Uani 1 1 d . . . . .
O11 O 1.0204(2) 0.21971(17) 1.1258(3) 0.0401(15) Uani 1 1 d . . . . .
O12 O 1.0014(2) 0.15502(14) 1.0189(3) 0.0365(13) Uani 1 1 d . . . . .
O13 O 0.8724(2) 0.26560(16) 1.0376(3) 0.0396(15) Uani 1 1 d . . . . .
O14 O 0.8689(2) 0.21191(16) 0.9078(3) 0.0399(15) Uani 1 1 d . . . . .
O15 O 1.0281(2) 0.30685(15) 0.9391(3) 0.0406(15) Uani 1 1 d . . . . .
O16 O 1.0362(2) 0.24323(16) 0.8315(3) 0.0396(15) Uani 1 1 d . . . . .
C51 C 0.6467(3) 0.1512(2) 0.4898(5) 0.033(2) Uani 1 1 d . . . . .
C52 C 0.6981(4) 0.1322(2) 0.4683(5) 0.043(2) Uani 1 1 d . . . . .
H52 H 0.720778 0.116648 0.503194 0.052 Uiso 1 1 calc R U . . .
C53 C 0.7104(6) 0.1398(3) 0.3874(6) 0.070(4) Uani 1 1 d . . . . .
H53 H 0.742533 0.130599 0.359007 0.084 Uiso 1 1 calc R U . . .
C54 C 0.6677(5) 0.1629(3) 0.3576(6) 0.061(3) Uani 1 1 d . . . . .
H54 H 0.66472 0.171912 0.304158 0.073 Uiso 1 1 calc R U . . .
C55 C 0.6288(4) 0.1711(3) 0.4190(6) 0.051(3) Uani 1 1 d . . . . .
H55 H 0.596062 0.187273 0.413986 0.061 Uiso 1 1 calc R U . . .
C56 C 0.6025(7) 0.0917(4) 0.6073(7) 0.127(6) Uani 1 1 d . . . . .
H56A H 0.588385 0.076985 0.560981 0.191 Uiso 1 1 calc R U . . .
H56B H 0.576687 0.087893 0.652266 0.191 Uiso 1 1 calc R U . . .
H56C H 0.639935 0.081751 0.621636 0.191 Uiso 1 1 calc R U . . .
C57 C 0.5342(5) 0.1613(6) 0.5615(9) 0.177(8) Uani 1 1 d . . . . .
H57A H 0.525357 0.155456 0.505743 0.265 Uiso 1 1 calc R U . . .
H57B H 0.530405 0.190142 0.571182 0.265 Uiso 1 1 calc R U . . .
H57C H 0.508151 0.146631 0.59617 0.265 Uiso 1 1 calc R U . . .
C58 C 0.6333(6) 0.1738(5) 0.6672(6) 0.130(6) Uani 1 1 d . . . . .
H58A H 0.671063 0.164211 0.681131 0.195 Uiso 1 1 calc R U . . .
H58B H 0.608029 0.170162 0.712776 0.195 Uiso 1 1 calc R U . . .
H58C H 0.635118 0.202309 0.653308 0.195 Uiso 1 1 calc R U . . .
C61 C 0.8061(4) 0.2484(3) 0.2517(5) 0.050(2) Uani 1 1 d . U . . .
C62 C 0.8077(5) 0.2885(3) 0.2662(5) 0.051(2) Uani 1 1 d . U . . .
C63 C 0.8526(6) 0.2965(3) 0.3107(6) 0.070(3) Uani 1 1 d . U . . .
C64 C 0.8817(4) 0.2608(4) 0.3264(6) 0.066(3) Uani 1 1 d . U . . .
C65 C 0.8529(5) 0.2303(3) 0.2878(6) 0.057(3) Uani 1 1 d . U . . .
C66 C 0.7622(5) 0.2243(5) 0.2039(6) 0.124(6) Uani 1 1 d . U . . .
H66A H 0.7249 0.236426 0.210704 0.185 Uiso 1 1 calc R U . . .
H66B H 0.761311 0.196533 0.223169 0.185 Uiso 1 1 calc R U . . .
H66C H 0.772381 0.224501 0.147357 0.185 Uiso 1 1 calc R U . . .
C67 C 0.7630(6) 0.3174(4) 0.2376(7) 0.138(6) Uani 1 1 d . U . . .
H67A H 0.73103 0.317028 0.274613 0.207 Uiso 1 1 calc R U . . .
H67B H 0.750144 0.30943 0.184513 0.207 Uiso 1 1 calc R U . . .
H67C H 0.778702 0.344574 0.235293 0.207 Uiso 1 1 calc R U . . .
C68 C 0.8711(7) 0.3370(4) 0.3418(8) 0.159(8) Uani 1 1 d . U . . .
H68A H 0.882119 0.354158 0.297091 0.239 Uiso 1 1 calc R U . . .
H68B H 0.903258 0.333559 0.377779 0.239 Uiso 1 1 calc R U . . .
H68C H 0.839897 0.349563 0.370792 0.239 Uiso 1 1 calc R U . . .
C69 C 0.9355(5) 0.2551(7) 0.3750(7) 0.198(9) Uani 1 1 d . U . . .
H69A H 0.94619 0.226716 0.3746 0.296 Uiso 1 1 calc R U . . .
H69B H 0.928974 0.263817 0.429901 0.296 Uiso 1 1 calc R U . . .
H69C H 0.965915 0.271106 0.351538 0.296 Uiso 1 1 calc R U . . .
C70 C 0.8682(7) 0.1868(4) 0.2891(9) 0.174(9) Uani 1 1 d . U . . .
H70A H 0.898541 0.181869 0.250772 0.261 Uiso 1 1 calc R U . . .
H70B H 0.835186 0.170745 0.27469 0.261 Uiso 1 1 calc R U . . .
H70C H 0.880881 0.179418 0.34258 0.261 Uiso 1 1 calc R U . . .
C71 C 0.8108(4) 0.2252(3) 0.6949(5) 0.056(2) Uani 1 1 d . U . . .
C72 C 0.8310(4) 0.1920(3) 0.6529(6) 0.051(2) Uani 1 1 d . U . . .
C73 C 0.8791(4) 0.2039(3) 0.6114(6) 0.051(2) Uani 1 1 d . U . . .
C74 C 0.8870(4) 0.2451(3) 0.6252(6) 0.053(2) Uani 1 1 d . U . . .
C75 C 0.8460(5) 0.2575(3) 0.6764(6) 0.056(3) Uani 1 1 d . U . . .
C76 C 0.7614(5) 0.2264(4) 0.7479(6) 0.105(4) Uani 1 1 d . U . . .
H76A H 0.772033 0.23859 0.798821 0.157 Uiso 1 1 calc R U . . .
H76B H 0.747637 0.19912 0.757031 0.157 Uiso 1 1 calc R U . . .
H76C H 0.731559 0.242458 0.723026 0.157 Uiso 1 1 calc R U . . .
C77 C 0.8065(5) 0.1495(3) 0.6529(7) 0.101(5) Uani 1 1 d . U . . .
H77A H 0.837228 0.129922 0.654818 0.152 Uiso 1 1 calc R U . . .
H77B H 0.784317 0.145372 0.604381 0.152 Uiso 1 1 calc R U . . .
H77C H 0.782187 0.146017 0.699588 0.152 Uiso 1 1 calc R U . . .
C78 C 0.9155(5) 0.1770(3) 0.5623(7) 0.087(4) Uani 1 1 d . U . . .
H78A H 0.92723 0.191197 0.513903 0.13 Uiso 1 1 calc R U . . .
H78B H 0.894331 0.152923 0.54767 0.13 Uiso 1 1 calc R U . . .
H78C H 0.948931 0.169373 0.593008 0.13 Uiso 1 1 calc R U . . .
C79 C 0.9347(4) 0.2716(3) 0.5945(6) 0.086(4) Uani 1 1 d . U . . .
H79A H 0.963079 0.254931 0.568033 0.13 Uiso 1 1 calc R U . . .
H79B H 0.952124 0.285828 0.639259 0.13 Uiso 1 1 calc R U . . .
H79C H 0.919632 0.291155 0.556464 0.13 Uiso 1 1 calc R U . . .
C80 C 0.8399(6) 0.2996(3) 0.7129(7) 0.109(5) Uani 1 1 d . U . . .
H80A H 0.802707 0.302146 0.737803 0.163 Uiso 1 1 calc R U . . .
H80B H 0.843841 0.319852 0.671014 0.163 Uiso 1 1 calc R U . . .
H80C H 0.869203 0.303624 0.753188 0.163 Uiso 1 1 calc R U . . .
C81 C 0.6898(9) 0.3528(5) 0.4856(14) 0.031(9) Uiso 0.492(13) 1 d . . P A 1
C82 C 0.6839(9) 0.3440(7) 0.5629(11) 0.038(6) Uiso 0.492(13) 1 d . . P A 1
C83 C 0.6368(8) 0.3157(5) 0.5679(11) 0.028(4) Uiso 0.492(13) 1 d . . P A 1
C84 C 0.6195(6) 0.3113(4) 0.4900(10) 0.024(4) Uiso 0.492(13) 1 d . . P A 1
C85 C 0.6499(7) 0.3342(5) 0.4354(11) 0.024(4) Uiso 0.492(13) 1 d . . P A 1
C86 C 0.7323(8) 0.3826(5) 0.4488(11) 0.049(5) Uiso 0.492(13) 1 d . . P A 1
H86A H 0.72526 0.409564 0.469938 0.074 Uiso 0.492(13) 1 calc R U P A 1
H86B H 0.727746 0.382935 0.390768 0.074 Uiso 0.492(13) 1 calc R U P A 1
H86C H 0.770692 0.374329 0.462184 0.074 Uiso 0.492(13) 1 calc R U P A 1
C87 C 0.7182(11) 0.3640(7) 0.6267(14) 0.092(8) Uiso 0.492(13) 1 d . . P A 1
H87A H 0.758345 0.359063 0.616946 0.137 Uiso 0.492(13) 1 calc R U P A 1
H87B H 0.707726 0.353162 0.678761 0.137 Uiso 0.492(13) 1 calc R U P A 1
H87C H 0.711068 0.392977 0.625801 0.137 Uiso 0.492(13) 1 calc R U P A 1
C88 C 0.6194(11) 0.2997(7) 0.6483(14) 0.085(8) Uiso 0.492(13) 1 d . . P A 1
H88A H 0.594758 0.276356 0.640972 0.128 Uiso 0.492(13) 1 calc R U P A 1
H88B H 0.599079 0.32053 0.677669 0.128 Uiso 0.492(13) 1 calc R U P A 1
H88C H 0.652938 0.291673 0.678268 0.128 Uiso 0.492(13) 1 calc R U P A 1
C89 C 0.5692(8) 0.2832(6) 0.4705(12) 0.061(7) Uiso 0.492(13) 1 d . . P A 1
H89A H 0.562089 0.265451 0.515845 0.092 Uiso 0.492(13) 1 calc R U P A 1
H89B H 0.578167 0.267149 0.423392 0.092 Uiso 0.492(13) 1 calc R U P A 1
H89C H 0.53551 0.299409 0.459993 0.092 Uiso 0.492(13) 1 calc R U P A 1
C90 C 0.6395(8) 0.3338(6) 0.3477(11) 0.049(6) Uiso 0.492(13) 1 d . . P A 1
H90A H 0.634709 0.306122 0.329562 0.073 Uiso 0.492(13) 1 calc R U P A 1
H90B H 0.671621 0.345995 0.320157 0.073 Uiso 0.492(13) 1 calc R U P A 1
H90C H 0.605282 0.349176 0.335882 0.073 Uiso 0.492(13) 1 calc R U P A 1
C81' C 0.6363(4) 0.3293(2) 0.4603(4) 0.024(5) Uiso 0.508(13) 1 d G . P A 2
C82' C 0.6211(3) 0.3109(2) 0.5335(5) 0.031(5) Uiso 0.508(13) 1 d G . P A 2
C83' C 0.6577(3) 0.3257(2) 0.5935(4) 0.018(4) Uiso 0.508(13) 1 d G . P A 2
C84' C 0.6956(3) 0.3532(2) 0.5574(4) 0.025(7) Uiso 0.508(13) 1 d G . P A 2
C85' C 0.6823(3) 0.3554(2) 0.4751(4) 0.022(10) Uiso 0.508(13) 1 d G . P A 2
C86' C 0.6084(5) 0.3222(4) 0.3808(6) 0.067(7) Uiso 0.508(13) 1 d G . P A 2
H86D H 0.595089 0.347776 0.35921 0.1 Uiso 0.508(13) 1 calc R U P A 2
H86E H 0.576453 0.303935 0.3876 0.1 Uiso 0.508(13) 1 calc R U P A 2
H86F H 0.635709 0.310261 0.343945 0.1 Uiso 0.508(13) 1 calc R U P A 2
C87' C 0.5742(4) 0.2809(3) 0.5455(8) 0.071(7) Uiso 0.508(13) 1 d G . P A 2
H87D H 0.584616 0.255399 0.520587 0.106 Uiso 0.508(13) 1 calc R U P A 2
H87E H 0.539578 0.291104 0.520963 0.106 Uiso 0.508(13) 1 calc R U P A 2
H87F H 0.568012 0.276813 0.602546 0.106 Uiso 0.508(13) 1 calc R U P A 2
C88' C 0.6566(6) 0.3143(3) 0.6805(4) 0.053(6) Uiso 0.508(13) 1 d G . P A 2
H88D H 0.627403 0.329797 0.707882 0.079 Uiso 0.508(13) 1 calc R U P A 2
H88E H 0.693349 0.319988 0.704468 0.079 Uiso 0.508(13) 1 calc R U P A 2
H88F H 0.648303 0.2856 0.685438 0.079 Uiso 0.508(13) 1 calc R U P A 2
C89' C 0.7417(4) 0.3761(3) 0.5992(6) 0.041(5) Uiso 0.508(13) 1 d G . P A 2
H89D H 0.746663 0.365501 0.653165 0.062 Uiso 0.508(13) 1 calc R U P A 2
H89E H 0.731522 0.404576 0.602181 0.062 Uiso 0.508(13) 1 calc R U P A 2
H89F H 0.777017 0.373226 0.569498 0.062 Uiso 0.508(13) 1 calc R U P A 2
C90' C 0.7120(5) 0.3810(3) 0.4140(5) 0.049(5) Uiso 0.508(13) 1 d G . P A 2
H90D H 0.69398 0.377435 0.36203 0.074 Uiso 0.508(13) 1 calc R U P A 2
H90E H 0.751628 0.373025 0.410632 0.074 Uiso 0.508(13) 1 calc R U P A 2
H90F H 0.709593 0.409274 0.429802 0.074 Uiso 0.508(13) 1 calc R U P A 2
N7 N 0.7133(2) 0.25408(17) 0.4009(3) 0.0283(16) Uani 1 1 d . . . . .
N5 N 0.7943(2) 0.28663(16) 0.4905(3) 0.0224(14) Uani 1 1 d . . . . .
N6 N 0.7177(3) 0.23472(18) 0.5552(3) 0.0307(16) Uani 1 1 d . . . . .
N8 N 0.7968(3) 0.20718(17) 0.4568(4) 0.0325(16) Uani 1 1 d . . . . .
Si5 Si 0.60690(11) 0.14560(7) 0.58311(14) 0.0440(7) Uani 1 1 d . . . . .
Ti5 Ti 0.71608(6) 0.20433(4) 0.45859(8) 0.0293(4) Uani 1 1 d . . . . .
Ti6 Ti 0.79429(6) 0.25587(4) 0.39380(8) 0.0260(4) Uani 1 1 d . . . . .
Ti7 Ti 0.79908(6) 0.23752(4) 0.55414(8) 0.0307(4) Uani 1 1 d . . . . .
Ti8 Ti 0.71331(6) 0.28508(4) 0.49670(8) 0.0272(3) Uani 1 1 d . . . . .
C21A C 0.8561(4) 0.4632(3) 0.5642(6) 0.062(3) Uani 1 1 d . . . . .
H21A H 0.865542 0.452433 0.617474 0.074 Uiso 1 1 calc R U . . .
H21B H 0.818287 0.452972 0.549789 0.074 Uiso 1 1 calc R U . . .
C22A C 0.8533(4) 0.5089(3) 0.5695(6) 0.050(2) Uani 1 1 d . . . . .
H22A H 0.844856 0.520303 0.516411 0.059 Uiso 1 1 calc R U . . .
H22B H 0.823039 0.516999 0.606606 0.059 Uiso 1 1 calc R U . . .
C22C C 0.9024(4) 0.5632(3) 0.6208(6) 0.049(3) Uani 1 1 d . . . . .
H22C H 0.875177 0.565816 0.665148 0.059 Uiso 1 1 calc R U . . .
H22D H 0.888796 0.579986 0.576106 0.059 Uiso 1 1 calc R U . . .
C23A C 0.9134(4) 0.4066(3) 0.5294(6) 0.056(3) Uani 1 1 d . . . . .
H23A H 0.879229 0.390568 0.540956 0.067 Uiso 1 1 calc R U . . .
H23B H 0.93242 0.394296 0.483045 0.067 Uiso 1 1 calc R U . . .
C23B C 0.9515(4) 0.4047(3) 0.5989(6) 0.052(3) Uani 1 1 d . . . . .
H23C H 0.9336 0.418189 0.644916 0.063 Uiso 1 1 calc R U . . .
H23D H 0.958132 0.376323 0.613492 0.063 Uiso 1 1 calc R U . . .
C23C C 1.0425(4) 0.4222(3) 0.6468(5) 0.047(3) Uani 1 1 d . . . . .
H23E H 1.046019 0.394368 0.666595 0.056 Uiso 1 1 calc R U . . .
H23F H 1.028419 0.439142 0.690886 0.056 Uiso 1 1 calc R U . . .
C25A C 0.8732(4) 0.4480(3) 0.4261(5) 0.051(3) Uani 1 1 d . . . . .
H25A H 0.846694 0.425236 0.421033 0.062 Uiso 1 1 calc R U . . .
H25B H 0.851345 0.472946 0.418175 0.062 Uiso 1 1 calc R U . . .
C25B C 0.9151(4) 0.4449(3) 0.3616(6) 0.060(3) Uani 1 1 d . . . . .
H25C H 0.93892 0.420957 0.369953 0.072 Uiso 1 1 calc R U . . .
H25D H 0.895609 0.442074 0.309839 0.072 Uiso 1 1 calc R U . . .
C25C C 0.9835(4) 0.4816(2) 0.2926(5) 0.054(3) Uani 1 1 d D . . . .
H25E H 0.95968 0.480667 0.244288 0.065 Uiso 1 1 calc R U . . .
H25F H 1.009112 0.4582 0.291593 0.065 Uiso 1 1 calc R U . . .
K2 K 1 0.5 0.50847(14) 0.0331(6) Uani 1 2 d S T P . .
N22 N 0.8960(3) 0.4481(2) 0.5081(4) 0.0459(19) Uani 1 1 d . . . . .
O22 O 0.9050(3) 0.52320(18) 0.5965(3) 0.0482(16) Uani 1 1 d . . . . .
O23 O 1.0035(3) 0.42336(16) 0.5820(3) 0.0484(15) Uani 1 1 d . . . . .
O25 O 0.9492(2) 0.47984(16) 0.3608(3) 0.0409(15) Uani 1 1 d . . . . .
C101 C 0.6593(4) 0.2661(4) 0.9657(9) 0.078(4) Uani 1 1 d . . . . .
H101 H 0.648683 0.238754 0.960375 0.093 Uiso 1 1 calc R U . . .
C102 C 0.6556(4) 0.2845(4) 1.0388(7) 0.068(3) Uani 1 1 d . . . . .
H102 H 0.642521 0.27001 1.083829 0.082 Uiso 1 1 calc R U . . .
C103 C 0.6713(4) 0.3244(3) 1.0463(6) 0.057(3) Uani 1 1 d . . . . .
H103 H 0.66956 0.337151 1.096866 0.068 Uiso 1 1 calc R U . . .
C104 C 0.6890(4) 0.3453(3) 0.9817(7) 0.068(3) Uani 1 1 d . . . . .
H104 H 0.698499 0.372867 0.986915 0.082 Uiso 1 1 calc R U . . .
C105 C 0.6933(4) 0.3266(4) 0.9072(7) 0.077(3) Uani 1 1 d . . . . .
H105 H 0.706413 0.3408 0.861838 0.092 Uiso 1 1 calc R U . . .
C106 C 0.6777(4) 0.2864(4) 0.9021(8) 0.076(4) Uani 1 1 d . . . . .
H106 H 0.680146 0.273032 0.852193 0.092 Uiso 1 1 calc R U . . .

loop_
_atom_site_aniso_label
_atom_site_aniso_U_11
_atom_site_aniso_U_22
_atom_site_aniso_U_33
_atom_site_aniso_U_23
_atom_site_aniso_U_13
_atom_site_aniso_U_12
C11 0.023(5) 0.021(5) 0.039(5) -0.005(4) 0.000(4) 0.009(4)
C12 0.045(6) 0.015(5) 0.048(6) -0.003(4) 0.002(5) 0.007(4)
C13 0.052(7) 0.029(5) 0.055(7) 0.011(5) 0.008(5) 0.012(5)
C14 0.045(7) 0.067(7) 0.023(5) 0.002(5) 0.002(5) 0.039(6)
C15 0.029(5) 0.036(5) 0.055(6) -0.009(5) -0.014(5) 0.017(4)
C16 0.049(7) 0.051(6) 0.048(6) -0.016(5) 0.012(5) -0.003(5)
C17 0.057(7) 0.042(6) 0.056(6) 0.001(5) 0.008(5) 0.020(5)
C18 0.059(7) 0.050(6) 0.050(6) -0.001(5) -0.006(5) -0.010(5)
C21 0.040(6) 0.047(5) 0.034(5) 0.015(4) 0.009(4) 0.003(4)
C22 0.041(6) 0.035(5) 0.032(5) 0.001(4) 0.018(4) -0.021(4)
C23 0.024(5) 0.050(5) 0.028(4) 0.007(4) 0.007(4) 0.000(4)
C24 0.050(6) 0.037(5) 0.026(5) 0.000(4) 0.019(4) 0.008(4)
C25 0.037(5) 0.051(5) 0.019(4) 0.003(4) 0.007(4) -0.016(4)
C26 0.082(8) 0.103(8) 0.049(6) 0.046(6) 0.023(6) 0.052(7)
C27 0.129(11) 0.038(5) 0.068(7) -0.007(5) 0.043(7) -0.029(6)
C28 0.035(6) 0.161(11) 0.037(6) 0.003(7) 0.006(4) -0.003(6)
C29 0.133(11) 0.050(6) 0.073(8) 0.012(6) 0.050(8) 0.038(6)
C30 0.072(8) 0.119(9) 0.038(6) -0.020(6) 0.004(5) -0.058(7)
C31 0.035(6) 0.068(6) 0.044(6) 0.032(5) -0.019(4) -0.007(5)
C32 0.025(6) 0.052(5) 0.058(6) 0.012(5) -0.017(4) 0.003(4)
C33 0.019(5) 0.062(6) 0.034(5) 0.010(4) -0.012(4) -0.006(4)
C34 0.048(6) 0.067(6) 0.024(5) 0.001(4) -0.015(4) -0.009(5)
C35 0.033(5) 0.099(6) 0.020(4) 0.025(5) -0.011(4) -0.006(5)
C36 0.079(9) 0.087(7) 0.112(10) 0.074(7) -0.052(7) -0.028(7)
C37 0.043(7) 0.070(7) 0.109(9) -0.004(6) -0.014(6) 0.023(5)
C38 0.033(6) 0.083(7) 0.056(6) 0.027(6) -0.008(5) -0.017(5)
C39 0.065(8) 0.087(7) 0.068(7) -0.031(6) -0.017(6) -0.011(6)
C40 0.064(8) 0.163(11) 0.027(5) 0.014(6) 0.002(5) -0.022(7)
C41 0.032(6) 0.023(5) 0.038(6) -0.008(4) 0.007(4) -0.008(4)
C42 0.030(5) 0.015(4) 0.035(5) -0.002(4) -0.002(4) -0.004(4)
C43 0.019(5) 0.015(4) 0.050(6) -0.001(4) -0.002(5) -0.010(4)
C44 0.041(6) 0.027(5) 0.017(5) 0.002(4) 0.008(4) -0.009(4)
C45 0.025(5) 0.026(5) 0.042(6) 0.007(4) -0.001(4) -0.006(4)
C46 0.070(8) 0.051(6) 0.052(6) -0.011(5) 0.020(6) -0.015(5)
C47 0.060(7) 0.052(6) 0.044(6) 0.010(5) -0.016(5) -0.025(5)
C48 0.028(5) 0.043(5) 0.068(7) -0.006(5) 0.005(5) -0.006(4)
C49 0.045(6) 0.048(6) 0.044(6) 0.009(5) 0.010(5) -0.024(5)
C50 0.049(6) 0.039(5) 0.084(7) 0.017(5) -0.016(6) 0.005(5)
N1 0.023(4) 0.025(4) 0.033(4) 0.002(3) -0.004(3) 0.000(3)
N2 0.024(4) 0.023(3) 0.029(3) 0.003(3) 0.007(3) -0.003(3)
N3 0.020(4) 0.028(3) 0.025(3) 0.007(3) -0.003(3) -0.001(3)
N4 0.027(4) 0.019(3) 0.024(3) -0.002(3) 0.001(3) -0.006(3)
Si1 0.0333(16) 0.0324(14) 0.0360(14) -0.0016(11) 0.0032(12) 0.0032(12)
Ti1 0.0201(8) 0.0253(8) 0.0286(8) 0.0015(7) -0.0014(7) 0.0018(6)
Ti2 0.0214(8) 0.0258(8) 0.0232(7) 0.0034(7) 0.0033(6) 0.0014(7)
Ti3 0.0211(8) 0.0334(8) 0.0237(7) 0.0053(7) -0.0034(6) -0.0023(7)
Ti4 0.0200(8) 0.0242(8) 0.0277(8) 0.0035(7) 0.0014(7) -0.0019(6)
C11A 0.075(8) 0.060(7) 0.033(5) -0.024(5) -0.006(5) -0.005(6)
C11B 0.054(7) 0.081(8) 0.027(5) 0.003(5) -0.019(5) 0.023(6)
C11C 0.055(7) 0.062(7) 0.033(5) 0.024(5) -0.006(5) 0.018(5)
C12A 0.050(7) 0.034(5) 0.049(6) -0.010(5) -0.010(5) 0.004(4)
C12B 0.049(6) 0.034(5) 0.048(6) 0.008(5) -0.001(5) 0.008(4)
C12C 0.061(7) 0.035(5) 0.056(7) 0.004(5) -0.002(6) 0.018(5)
C13A 0.065(8) 0.040(6) 0.038(6) -0.008(4) 0.014(5) 0.008(5)
C13B 0.045(6) 0.044(6) 0.052(6) 0.012(5) 0.009(5) 0.023(5)
C13C 0.029(5) 0.061(6) 0.040(5) -0.006(5) 0.003(5) 0.012(5)
C14A 0.066(8) 0.031(5) 0.035(5) -0.005(4) -0.010(5) -0.010(5)
C14B 0.038(6) 0.047(6) 0.061(7) -0.001(5) -0.014(5) -0.017(5)
C14C 0.028(6) 0.080(8) 0.039(6) 0.011(5) -0.002(5) -0.003(5)
C15A 0.069(7) 0.031(5) 0.047(5) -0.016(4) -0.016(5) -0.007(5)
C15B 0.053(6) 0.043(6) 0.061(7) -0.006(6) 0.006(5) -0.022(5)
C15C 0.051(7) 0.037(6) 0.062(7) 0.006(5) 0.017(6) -0.013(5)
C16A 0.074(8) 0.037(6) 0.031(5) -0.016(4) 0.017(5) -0.010(5)
C16B 0.062(8) 0.056(7) 0.036(5) 0.000(5) 0.027(5) 0.007(5)
C16C 0.072(8) 0.034(6) 0.049(6) 0.014(5) 0.020(5) -0.004(5)
K1 0.0285(10) 0.0283(10) 0.0272(10) 0.0013(8) 0.0005(8) 0.0005(8)
N11 0.051(5) 0.029(4) 0.034(4) -0.002(3) 0.005(4) 0.002(4)
N12 0.037(5) 0.029(4) 0.034(4) -0.007(3) -0.001(4) -0.003(3)
O11 0.040(4) 0.049(4) 0.032(3) -0.005(3) -0.007(3) 0.010(3)
O12 0.033(3) 0.038(3) 0.038(3) 0.003(3) -0.002(3) 0.006(3)
O13 0.035(4) 0.044(4) 0.040(4) -0.001(3) -0.002(3) 0.020(3)
O14 0.030(4) 0.048(4) 0.042(4) 0.001(3) 0.004(3) -0.005(3)
O15 0.039(4) 0.034(3) 0.048(4) -0.004(3) 0.009(3) -0.011(3)
O16 0.055(4) 0.030(3) 0.034(4) -0.002(3) 0.019(3) -0.006(3)
C51 0.029(5) 0.034(5) 0.038(5) 0.000(4) -0.003(4) -0.018(4)
C52 0.041(6) 0.035(5) 0.054(6) -0.012(4) 0.009(5) -0.015(5)
C53 0.097(10) 0.069(8) 0.045(7) -0.028(6) 0.023(7) -0.057(7)
C54 0.072(9) 0.075(8) 0.036(6) -0.001(6) -0.004(6) -0.049(7)
C55 0.045(7) 0.055(6) 0.053(7) 0.005(5) -0.011(6) -0.023(5)
C56 0.212(17) 0.095(10) 0.075(9) 0.017(8) 0.045(10) -0.039(10)
C57 0.052(9) 0.36(3) 0.122(13) -0.059(16) 0.024(9) 0.032(13)
C58 0.126(12) 0.214(16) 0.051(8) -0.020(9) 0.042(8) -0.120(12)
C61 0.054(6) 0.079(6) 0.016(5) -0.011(4) 0.015(4) -0.020(5)
C62 0.076(7) 0.050(5) 0.026(5) 0.015(4) 0.008(5) 0.005(5)
C63 0.092(8) 0.070(6) 0.048(7) -0.021(6) 0.037(5) -0.055(6)
C64 0.019(5) 0.139(8) 0.040(6) -0.001(7) 0.015(4) -0.025(6)
C65 0.060(7) 0.040(5) 0.069(7) 0.005(5) 0.046(5) 0.007(5)
C66 0.108(10) 0.216(15) 0.047(7) -0.052(8) 0.026(6) -0.094(10)
C67 0.194(14) 0.144(11) 0.075(8) 0.079(9) 0.046(9) 0.070(11)
C68 0.248(18) 0.122(9) 0.109(11) -0.071(9) 0.106(11) -0.145(11)
C69 0.021(7) 0.51(3) 0.065(9) 0.049(13) 0.012(6) -0.010(11)
C70 0.27(2) 0.075(8) 0.178(15) 0.032(9) 0.167(15) 0.085(10)
C71 0.058(7) 0.083(6) 0.026(5) 0.009(5) -0.017(4) 0.001(5)
C72 0.065(7) 0.041(5) 0.046(6) 0.019(4) -0.047(5) -0.014(5)
C73 0.047(6) 0.058(6) 0.047(6) 0.009(5) -0.031(5) 0.005(5)
C74 0.052(7) 0.055(6) 0.052(6) 0.020(5) -0.033(5) -0.015(5)
C75 0.080(8) 0.044(5) 0.044(6) 0.000(5) -0.040(5) -0.008(5)
C76 0.103(10) 0.181(13) 0.031(6) 0.027(7) 0.001(6) -0.004(9)
C77 0.139(11) 0.047(6) 0.118(10) 0.048(6) -0.077(9) -0.032(7)
C78 0.070(8) 0.099(9) 0.090(9) -0.007(7) -0.029(6) 0.020(7)
C79 0.076(8) 0.102(9) 0.082(8) 0.039(7) -0.053(6) -0.042(7)
C80 0.156(13) 0.081(8) 0.090(9) -0.040(7) -0.071(9) 0.016(8)
N7 0.023(4) 0.034(4) 0.027(4) 0.007(3) -0.004(3) 0.001(3)
N5 0.017(4) 0.028(3) 0.022(3) 0.000(3) -0.006(3) -0.004(3)
N6 0.034(4) 0.038(4) 0.020(3) 0.000(3) 0.003(3) -0.009(3)
N8 0.031(4) 0.028(4) 0.038(4) 0.003(3) -0.002(3) 0.001(3)
Si5 0.0444(17) 0.0454(16) 0.0421(16) 0.0009(13) 0.0109(13) -0.0087(13)
Ti5 0.0297(10) 0.0301(8) 0.0282(8) 0.0022(7) -0.0022(7) -0.0101(7)
Ti6 0.0227(9) 0.0285(8) 0.0267(8) 0.0008(6) 0.0021(7) -0.0025(7)
Ti7 0.0346(10) 0.0282(8) 0.0292(8) 0.0065(7) -0.0108(7) -0.0026(7)
Ti8 0.0209(8) 0.0307(8) 0.0300(8) 0.0026(7) 0.0028(7) 0.0008(6)
C21A 0.037(6) 0.076(8) 0.071(7) 0.006(6) 0.010(6) -0.018(6)
C22A 0.032(6) 0.048(6) 0.069(7) 0.007(5) 0.006(5) 0.008(5)
C22C 0.040(7) 0.047(7) 0.061(7) 0.012(5) 0.018(5) 0.018(5)
C23A 0.064(7) 0.043(6) 0.061(7) 0.012(5) -0.003(6) -0.012(5)
C23B 0.059(7) 0.042(6) 0.056(7) 0.023(5) 0.004(6) -0.001(5)
C23C 0.056(7) 0.055(6) 0.029(5) 0.011(5) -0.005(5) 0.024(5)
C25A 0.033(6) 0.077(7) 0.044(6) 0.015(5) -0.007(5) -0.010(5)
C25B 0.057(8) 0.069(7) 0.054(7) 0.000(6) -0.012(6) -0.024(6)
C25C 0.055(8) 0.068(7) 0.040(5) -0.008(5) 0.000(5) -0.003(5)
K2 0.0304(14) 0.0336(14) 0.0353(14) 0 0 0.0048(13)
N22 0.040(5) 0.050(5) 0.048(5) 0.006(4) 0.001(4) -0.005(4)
O22 0.040(4) 0.054(4) 0.051(4) 0.001(3) 0.001(3) 0.015(3)
O23 0.055(4) 0.044(4) 0.046(4) 0.004(3) -0.014(4) -0.003(3)
O25 0.035(4) 0.046(4) 0.041(4) 0.002(3) -0.001(3) -0.004(3)
C101 0.043(7) 0.075(9) 0.116(12) -0.019(9) -0.014(8) -0.011(6)
C102 0.045(7) 0.079(9) 0.082(9) 0.010(7) -0.008(6) -0.020(6)
C103 0.039(6) 0.079(8) 0.052(7) -0.005(6) -0.004(5) -0.004(6)
C104 0.043(7) 0.084(8) 0.078(8) -0.008(7) 0.007(6) -0.005(6)
C105 0.048(7) 0.118(11) 0.064(8) -0.007(7) 0.024(6) -0.013(7)
C106 0.042(8) 0.110(11) 0.077(9) -0.043(8) 0.002(6) -0.001(7)

loop_
_atom_type_symbol
_atom_type_description
_atom_type_scat_dispersion_real
_atom_type_scat_dispersion_imag
_atom_type_scat_source
C C 0.0033 0.0016 'International Tables Vol C Tables 4.2.6.8 and 6.1.1.4'
H H 0 0 'International Tables Vol C Tables 4.2.6.8 and 6.1.1.4'
N N 0.0061 0.0033 'International Tables Vol C Tables 4.2.6.8 and 6.1.1.4'
Si Si 0.0817 0.0704 'International Tables Vol C Tables 4.2.6.8 and 6.1.1.4'
Ti Ti 0.2776 0.4457 'International Tables Vol C Tables 4.2.6.8 and 6.1.1.4'
K K 0.2009 0.2494 'International Tables Vol C Tables 4.2.6.8 and 6.1.1.4'
O O 0.0106 0.006 'International Tables Vol C Tables 4.2.6.8 and 6.1.1.4'

loop_
_exptl_crystal_face_index_h
_exptl_crystal_face_index_k
_exptl_crystal_face_index_l
_exptl_crystal_face_perp_dist
0 -1 9 0.148
0 -6 -7 0.063
0 1 2 0.133
0 2 -3 0.017
0 0 -1 0.019
3 1 16 0.08
3 0 2 0.052
-6 1 14 0.116
-10 0 -1 0.135

loop_
_geom_angle_atom_site_label_1
_geom_angle_atom_site_label_2
_geom_angle_atom_site_label_3
_geom_angle
_geom_angle_site_symmetry_1
_geom_angle_site_symmetry_3
_geom_angle_publ_flag
C15 C11 C12 105.3(7) . . ?
C15 C11 Si1 129.5(7) . . ?
C12 C11 Si1 124.8(6) . . ?
C15 C11 Ti1 73.5(4) . . ?
C12 C11 Ti1 72.6(4) . . ?
Si1 C11 Ti1 124.4(4) . . ?
C13 C12 C11 110.2(8) . . ?
C13 C12 Ti1 74.7(5) . . ?
C11 C12 Ti1 73.6(4) . . ?
C13 C12 H12 124.9 . . ?
C11 C12 H12 124.9 . . ?
Ti1 C12 H12 118.5 . . ?
C12 C13 C14 107.2(9) . . ?
C12 C13 Ti1 72.1(5) . . ?
C14 C13 Ti1 73.9(5) . . ?
C12 C13 H13 126.4 . . ?
C14 C13 H13 126.4 . . ?
Ti1 C13 H13 119.5 . . ?
C13 C14 C15 108.1(8) . . ?
C13 C14 Ti1 73.1(5) . . ?
C15 C14 Ti1 72.6(5) . . ?
C13 C14 H14 126 . . ?
C15 C14 H14 126 . . ?
Ti1 C14 H14 120.1 . . ?
C14 C15 C11 109.3(8) . . ?
C14 C15 Ti1 74.2(5) . . ?
C11 C15 Ti1 72.9(4) . . ?
C14 C15 H15 125.4 . . ?
C11 C15 H15 125.4 . . ?
Ti1 C15 H15 119.3 . . ?
Si1 C16 H16A 109.5 . . ?
Si1 C16 H16B 109.5 . . ?
H16A C16 H16B 109.5 . . ?
Si1 C16 H16C 109.5 . . ?
H16A C16 H16C 109.5 . . ?
H16B C16 H16C 109.5 . . ?
Si1 C17 H17A 109.5 . . ?
Si1 C17 H17B 109.5 . . ?
H17A C17 H17B 109.5 . . ?
Si1 C17 H17C 109.5 . . ?
H17A C17 H17C 109.5 . . ?
H17B C17 H17C 109.5 . . ?
Si1 C18 H18A 109.5 . . ?
Si1 C18 H18B 109.5 . . ?
H18A C18 H18B 109.5 . . ?
Si1 C18 H18C 109.5 . . ?
H18A C18 H18C 109.5 . . ?
H18B C18 H18C 109.5 . . ?
C25 C21 C22 108.0(8) . . ?
C25 C21 C26 124.6(9) . . ?
C22 C21 C26 127.4(9) . . ?
C25 C21 Ti2 73.6(5) . . ?
C22 C21 Ti2 74.6(5) . . ?
C26 C21 Ti2 119.3(6) . . ?
C21 C22 C23 107.7(7) . . ?
C21 C22 C27 126.4(9) . . ?
C23 C22 C27 125.9(9) . . ?
C21 C22 Ti2 72.1(4) . . ?
C23 C22 Ti2 72.1(4) . . ?
C27 C22 Ti2 120.4(6) . . ?
C22 C23 C24 107.6(7) . . ?
C22 C23 C28 124.5(9) . . ?
C24 C23 C28 127.7(9) . . ?
C22 C23 Ti2 74.3(4) . . ?
C24 C23 Ti2 71.9(4) . . ?
C28 C23 Ti2 123.4(5) . . ?
C25 C24 C23 107.6(7) . . ?
C25 C24 C29 129.5(9) . . ?
C23 C24 C29 122.8(9) . . ?
C25 C24 Ti2 74.7(5) . . ?
C23 C24 Ti2 74.1(4) . . ?
C29 C24 Ti2 120.0(6) . . ?
C24 C25 C21 108.9(8) . . ?
C24 C25 C30 126.6(9) . . ?
C21 C25 C30 124.2(9) . . ?
C24 C25 Ti2 72.0(4) . . ?
C21 C25 Ti2 72.9(5) . . ?
C30 C25 Ti2 116.9(5) . . ?
C21 C26 H26A 109.5 . . ?
C21 C26 H26B 109.5 . . ?
H26A C26 H26B 109.5 . . ?
C21 C26 H26C 109.5 . . ?
H26A C26 H26C 109.5 . . ?
H26B C26 H26C 109.5 . . ?
C22 C27 H27A 109.5 . . ?
C22 C27 H27B 109.5 . . ?
H27A C27 H27B 109.5 . . ?
C22 C27 H27C 109.5 . . ?
H27A C27 H27C 109.5 . . ?
H27B C27 H27C 109.5 . . ?
C23 C28 H28A 109.5 . . ?
C23 C28 H28B 109.5 . . ?
H28A C28 H28B 109.5 . . ?
C23 C28 H28C 109.5 . . ?
H28A C28 H28C 109.5 . . ?
H28B C28 H28C 109.5 . . ?
C24 C29 H29A 109.5 . . ?
C24 C29 H29B 109.5 . . ?
H29A C29 H29B 109.5 . . ?
C24 C29 H29C 109.5 . . ?
H29A C29 H29C 109.5 . . ?
H29B C29 H29C 109.5 . . ?
C25 C30 H30A 109.5 . . ?
C25 C30 H30B 109.5 . . ?
H30A C30 H30B 109.5 . . ?
C25 C30 H30C 109.5 . . ?
H30A C30 H30C 109.5 . . ?
H30B C30 H30C 109.5 . . ?
C32 C31 C35 109.1(8) . . ?
C32 C31 C36 124.4(10) . . ?
C35 C31 C36 126.5(10) . . ?
C32 C31 Ti3 74.5(5) . . ?
C35 C31 Ti3 73.8(5) . . ?
C36 C31 Ti3 120.2(6) . . ?
C31 C32 C33 107.2(9) . . ?
C31 C32 C37 127.7(9) . . ?
C33 C32 C37 125.1(9) . . ?
C31 C32 Ti3 72.0(5) . . ?
C33 C32 Ti3 72.5(5) . . ?
C37 C32 Ti3 118.9(6) . . ?
C34 C33 C32 107.5(8) . . ?
C34 C33 C38 124.8(9) . . ?
C32 C33 C38 127.8(9) . . ?
C34 C33 Ti3 73.1(5) . . ?
C32 C33 Ti3 73.3(5) . . ?
C38 C33 Ti3 119.9(5) . . ?
C35 C34 C33 108.8(9) . . ?
C35 C34 C39 126.5(9) . . ?
C33 C34 C39 124.7(9) . . ?
C35 C34 Ti3 73.2(5) . . ?
C33 C34 Ti3 73.3(5) . . ?
C39 C34 Ti3 120.5(6) . . ?
C34 C35 C31 107.5(8) . . ?
C34 C35 C40 128.7(11) . . ?
C31 C35 C40 123.8(10) . . ?
C34 C35 Ti3 73.2(5) . . ?
C31 C35 Ti3 72.3(5) . . ?
C40 C35 Ti3 119.0(6) . . ?
C31 C36 H36A 109.5 . . ?
C31 C36 H36B 109.5 . . ?
H36A C36 H36B 109.5 . . ?
C31 C36 H36C 109.5 . . ?
H36A C36 H36C 109.5 . . ?
H36B C36 H36C 109.5 . . ?
C32 C37 H37A 109.5 . . ?
C32 C37 H37B 109.5 . . ?
H37A C37 H37B 109.5 . . ?
C32 C37 H37C 109.5 . . ?
H37A C37 H37C 109.5 . . ?
H37B C37 H37C 109.5 . . ?
C33 C38 H38A 109.5 . . ?
C33 C38 H38B 109.5 . . ?
H38A C38 H38B 109.5 . . ?
C33 C38 H38C 109.5 . . ?
H38A C38 H38C 109.5 . . ?
H38B C38 H38C 109.5 . . ?
C34 C39 H39A 109.5 . . ?
C34 C39 H39B 109.5 . . ?
H39A C39 H39B 109.5 . . ?
C34 C39 H39C 109.5 . . ?
H39A C39 H39C 109.5 . . ?
H39B C39 H39C 109.5 . . ?
C35 C40 H40A 109.5 . . ?
C35 C40 H40B 109.5 . . ?
H40A C40 H40B 109.5 . . ?
C35 C40 H40C 109.5 . . ?
H40A C40 H40C 109.5 . . ?
H40B C40 H40C 109.5 . . ?
C42 C41 C45 108.3(7) . . ?
C42 C41 C46 126.9(8) . . ?
C45 C41 C46 124.7(8) . . ?
C42 C41 Ti4 73.5(4) . . ?
C45 C41 Ti4 74.2(4) . . ?
C46 C41 Ti4 121.6(5) . . ?
C43 C42 C41 107.8(7) . . ?
C43 C42 C47 126.4(7) . . ?
C41 C42 C47 125.8(8) . . ?
C43 C42 Ti4 73.0(4) . . ?
C41 C42 Ti4 72.7(4) . . ?
C47 C42 Ti4 120.6(5) . . ?
C42 C43 C44 108.7(7) . . ?
C42 C43 C48 126.6(7) . . ?
C44 C43 C48 124.5(8) . . ?
C42 C43 Ti4 73.4(4) . . ?
C44 C43 Ti4 74.3(4) . . ?
C48 C43 Ti4 122.0(5) . . ?
C45 C44 C43 106.6(7) . . ?
C45 C44 C49 126.6(8) . . ?
C43 C44 C49 126.7(8) . . ?
C45 C44 Ti4 72.8(4) . . ?
C43 C44 Ti4 71.6(4) . . ?
C49 C44 Ti4 119.1(5) . . ?
C44 C45 C41 108.5(7) . . ?
C44 C45 C50 126.7(8) . . ?
C41 C45 C50 124.8(8) . . ?
C44 C45 Ti4 73.7(4) . . ?
C41 C45 Ti4 72.0(4) . . ?
C50 C45 Ti4 121.9(5) . . ?
C41 C46 H46A 109.5 . . ?
C41 C46 H46B 109.5 . . ?
H46A C46 H46B 109.5 . . ?
C41 C46 H46C 109.5 . . ?
H46A C46 H46C 109.5 . . ?
H46B C46 H46C 109.5 . . ?
C42 C47 H47A 109.5 . . ?
C42 C47 H47B 109.5 . . ?
H47A C47 H47B 109.5 . . ?
C42 C47 H47C 109.5 . . ?
H47A C47 H47C 109.5 . . ?
H47B C47 H47C 109.5 . . ?
C43 C48 H48A 109.5 . . ?
C43 C48 H48B 109.5 . . ?
H48A C48 H48B 109.5 . . ?
C43 C48 H48C 109.5 . . ?
H48A C48 H48C 109.5 . . ?
H48B C48 H48C 109.5 . . ?
C44 C49 H49A 109.5 . . ?
C44 C49 H49B 109.5 . . ?
H49A C49 H49B 109.5 . . ?
C44 C49 H49C 109.5 . . ?
H49A C49 H49C 109.5 . . ?
H49B C49 H49C 109.5 . . ?
C45 C50 H50A 109.5 . . ?
C45 C50 H50B 109.5 . . ?
H50A C50 H50B 109.5 . . ?
C45 C50 H50C 109.5 . . ?
H50A C50 H50C 109.5 . . ?
H50B C50 H50C 109.5 . . ?
Ti2 N1 Ti4 92.4(2) . . ?
Ti2 N1 Ti3 91.1(2) . . ?
Ti4 N1 Ti3 89.9(2) . . ?
Ti1 N2 Ti3 92.5(2) . . ?
Ti1 N2 Ti4 90.5(2) . . ?
Ti3 N2 Ti4 90.1(2) . . ?
Ti4 N3 Ti2 93.0(2) . . ?
Ti4 N3 Ti1 92.0(2) . . ?
Ti2 N3 Ti1 90.7(2) . . ?
Ti3 N4 Ti1 91.7(2) . . ?
Ti3 N4 Ti2 90.6(2) . . ?
Ti1 N4 Ti2 89.8(2) . . ?
C16 Si1 C18 110.1(4) . . ?
C16 Si1 C17 110.4(4) . . ?
C18 Si1 C17 109.1(4) . . ?
C16 Si1 C11 111.6(4) . . ?
C18 Si1 C11 107.9(4) . . ?
C17 Si1 C11 107.7(4) . . ?
N2 Ti1 N3 88.8(2) . . ?
N2 Ti1 N4 87.9(2) . . ?
N3 Ti1 N4 89.6(2) . . ?
N2 Ti1 C12 124.6(3) . . ?
N3 Ti1 C12 144.6(3) . . ?
N4 Ti1 C12 101.9(3) . . ?
N2 Ti1 C11 104.1(3) . . ?
N3 Ti1 C11 136.1(3) . . ?
N4 Ti1 C11 131.8(3) . . ?
C12 Ti1 C11 33.8(3) . . ?
N2 Ti1 C15 115.4(3) . . ?
N3 Ti1 C15 103.0(3) . . ?
N4 Ti1 C15 153.3(3) . . ?
C12 Ti1 C15 54.9(3) . . ?
C11 Ti1 C15 33.6(3) . . ?
N2 Ti1 C13 157.7(3) . . ?
N3 Ti1 C13 112.5(3) . . ?
N4 Ti1 C13 98.4(3) . . ?
C12 Ti1 C13 33.2(3) . . ?
C11 Ti1 C13 56.1(3) . . ?
C15 Ti1 C13 55.1(3) . . ?
N2 Ti1 C14 147.2(3) . . ?
N3 Ti1 C14 91.2(3) . . ?
N4 Ti1 C14 125.0(3) . . ?
C12 Ti1 C14 54.7(3) . . ?
C11 Ti1 C14 55.8(3) . . ?
C15 Ti1 C14 33.2(3) . . ?
C13 Ti1 C14 33.0(3) . . ?
N2 Ti1 Ti2 89.94(17) . . ?
N3 Ti1 Ti2 44.50(17) . . ?
N4 Ti1 Ti2 45.22(16) . . ?
C12 Ti1 Ti2 134.4(2) . . ?
C11 Ti1 Ti2 165.81(19) . . ?
C15 Ti1 Ti2 140.3(2) . . ?
C13 Ti1 Ti2 109.7(2) . . ?
C14 Ti1 Ti2 112.6(2) . . ?
N2 Ti1 Ti4 45.35(16) . . ?
N3 Ti1 Ti4 43.52(16) . . ?
N4 Ti1 Ti4 89.61(16) . . ?
C12 Ti1 Ti4 165.0(2) . . ?
C11 Ti1 Ti4 131.7(2) . . ?
C15 Ti1 Ti4 115.8(2) . . ?
C13 Ti1 Ti4 155.0(3) . . ?
C14 Ti1 Ti4 125.5(3) . . ?
Ti2 Ti1 Ti4 60.56(5) . . ?
N2 Ti1 Ti3 43.86(17) . . ?
N3 Ti1 Ti3 87.92(17) . . ?
N4 Ti1 Ti3 44.03(16) . . ?
C12 Ti1 Ti3 123.5(2) . . ?
C11 Ti1 Ti3 130.1(2) . . ?
C15 Ti1 Ti3 157.2(2) . . ?
C13 Ti1 Ti3 138.7(3) . . ?
C14 Ti1 Ti3 168.9(2) . . ?
Ti2 Ti1 Ti3 59.90(5) . . ?
Ti4 Ti1 Ti3 59.60(5) . . ?
N1 Ti2 N3 87.4(2) . . ?
N1 Ti2 N4 89.7(2) . . ?
N3 Ti2 N4 89.7(2) . . ?
N1 Ti2 C24 101.8(3) . . ?
N3 Ti2 C24 126.7(3) . . ?
N4 Ti2 C24 141.8(3) . . ?
N1 Ti2 C21 154.6(3) . . ?
N3 Ti2 C21 96.8(3) . . ?
N4 Ti2 C21 115.3(3) . . ?
C24 Ti2 C21 55.9(3) . . ?
N1 Ti2 C23 114.1(3) . . ?
N3 Ti2 C23 151.5(2) . . ?
N4 Ti2 C23 108.2(3) . . ?
C24 Ti2 C23 34.1(3) . . ?
C21 Ti2 C23 55.7(3) . . ?
N1 Ti2 C25 121.3(3) . . ?
N3 Ti2 C25 98.0(3) . . ?
N4 Ti2 C25 148.3(3) . . ?
C24 Ti2 C25 33.3(3) . . ?
C21 Ti2 C25 33.4(3) . . ?
C23 Ti2 C25 55.3(3) . . ?
N1 Ti2 C22 146.8(3) . . ?
N3 Ti2 C22 125.3(3) . . ?
N4 Ti2 C22 95.6(3) . . ?
C24 Ti2 C22 56.0(3) . . ?
C21 Ti2 C22 33.2(3) . . ?
C23 Ti2 C22 33.5(3) . . ?
C25 Ti2 C22 55.0(3) . . ?
N1 Ti2 Ti1 90.19(18) . . ?
N3 Ti2 Ti1 44.79(17) . . ?
N4 Ti2 Ti1 44.98(17) . . ?
C24 Ti2 Ti1 165.4(2) . . ?
C21 Ti2 Ti1 110.4(2) . . ?
C23 Ti2 Ti1 145.6(2) . . ?
C25 Ti2 Ti1 132.5(2) . . ?
C22 Ti2 Ti1 116.4(2) . . ?
N1 Ti2 Ti3 45.20(17) . . ?
N3 Ti2 Ti3 88.71(16) . . ?
N4 Ti2 Ti3 44.48(16) . . ?
C24 Ti2 Ti3 133.9(2) . . ?
C21 Ti2 Ti3 159.2(2) . . ?
C23 Ti2 Ti3 119.68(19) . . ?
C25 Ti2 Ti3 164.9(2) . . ?
C22 Ti2 Ti3 130.4(2) . . ?
Ti1 Ti2 Ti3 60.66(5) . . ?
N1 Ti2 Ti4 44.27(18) . . ?
N3 Ti2 Ti4 43.14(16) . . ?
N4 Ti2 Ti4 88.94(17) . . ?
C24 Ti2 Ti4 124.5(2) . . ?
C21 Ti2 Ti4 134.9(2) . . ?
C23 Ti2 Ti4 153.6(2) . . ?
C25 Ti2 Ti4 117.4(2) . . ?
C22 Ti2 Ti4 167.7(2) . . ?
Ti1 Ti2 Ti4 59.93(4) . . ?
Ti3 Ti2 Ti4 59.64(5) . . ?
N2 Ti3 N4 87.9(2) . . ?
N2 Ti3 N1 90.2(2) . . ?
N4 Ti3 N1 88.6(2) . . ?
N2 Ti3 C31 113.5(3) . . ?
N4 Ti3 C31 153.9(3) . . ?
N1 Ti3 C31 105.1(3) . . ?
N2 Ti3 C35 99.2(3) . . ?
N4 Ti3 C35 132.3(3) . . ?
N1 Ti3 C35 137.9(3) . . ?
C31 Ti3 C35 33.9(3) . . ?
N2 Ti3 C34 116.9(3) . . ?
N4 Ti3 C34 102.0(3) . . ?
N1 Ti3 C34 150.9(3) . . ?
C31 Ti3 C34 55.9(3) . . ?
C35 Ti3 C34 33.6(3) . . ?
N2 Ti3 C33 150.5(3) . . ?
N4 Ti3 C33 97.8(3) . . ?
N1 Ti3 C33 118.7(3) . . ?
C31 Ti3 C33 56.2(3) . . ?
C35 Ti3 C33 56.0(3) . . ?
C34 Ti3 C33 33.6(3) . . ?
N2 Ti3 C32 146.8(3) . . ?
N4 Ti3 C32 124.8(3) . . ?
N1 Ti3 C32 95.6(3) . . ?
C31 Ti3 C32 33.5(3) . . ?
C35 Ti3 C32 56.0(3) . . ?
C34 Ti3 C32 56.0(3) . . ?
C33 Ti3 C32 34.2(3) . . ?
N2 Ti3 Ti4 45.48(17) . . ?
N4 Ti3 Ti4 89.95(17) . . ?
N1 Ti3 Ti4 44.79(17) . . ?
C31 Ti3 Ti4 115.5(2) . . ?
C35 Ti3 Ti4 127.8(2) . . ?
C34 Ti3 Ti4 158.9(2) . . ?
C33 Ti3 Ti4 161.9(2) . . ?
C32 Ti3 Ti4 129.5(2) . . ?
N2 Ti3 Ti2 89.44(16) . . ?
N4 Ti3 Ti2 44.95(16) . . ?
N1 Ti3 Ti2 43.70(16) . . ?
C31 Ti3 Ti2 143.2(3) . . ?
C35 Ti3 Ti2 171.0(2) . . ?
C34 Ti3 Ti2 139.0(2) . . ?
C33 Ti3 Ti2 115.0(2) . . ?
C32 Ti3 Ti2 116.9(2) . . ?
Ti4 Ti3 Ti2 60.48(5) . . ?
N2 Ti3 Ti1 43.68(16) . . ?
N4 Ti3 Ti1 44.27(17) . . ?
N1 Ti3 Ti1 88.15(17) . . ?
C31 Ti3 Ti1 154.7(3) . . ?
C35 Ti3 Ti1 126.1(3) . . ?
C34 Ti3 Ti1 118.4(2) . . ?
C33 Ti3 Ti1 135.3(2) . . ?
C32 Ti3 Ti1 168.5(2) . . ?
Ti4 Ti3 Ti1 59.81(4) . . ?
Ti2 Ti3 Ti1 59.45(5) . . ?
N3 Ti4 N1 87.2(2) . . ?
N3 Ti4 N2 88.6(2) . . ?
N1 Ti4 N2 89.7(2) . . ?
N3 Ti4 C41 114.5(3) . . ?
N1 Ti4 C41 107.0(3) . . ?
N2 Ti4 C41 151.5(3) . . ?
N3 Ti4 C43 107.5(3) . . ?
N1 Ti4 C43 160.8(2) . . ?
N2 Ti4 C43 102.7(3) . . ?
C41 Ti4 C43 56.0(3) . . ?
N3 Ti4 C42 94.5(3) . . ?
N1 Ti4 C42 135.8(3) . . ?
N2 Ti4 C42 134.5(3) . . ?
C41 Ti4 C42 33.8(2) . . ?
C43 Ti4 C42 33.6(3) . . ?
N3 Ti4 C45 147.9(3) . . ?
N1 Ti4 C45 105.2(2) . . ?
N2 Ti4 C45 120.3(3) . . ?
C41 Ti4 C45 33.8(3) . . ?
C43 Ti4 C45 55.9(3) . . ?
C42 Ti4 C45 56.0(3) . . ?
N3 Ti4 C44 141.3(3) . . ?
N1 Ti4 C44 131.2(3) . . ?
N2 Ti4 C44 95.5(2) . . ?
C41 Ti4 C44 56.1(3) . . ?
C43 Ti4 C44 34.1(3) . . ?
C42 Ti4 C44 56.3(3) . . ?
C45 Ti4 C44 33.5(2) . . ?
N3 Ti4 Ti3 89.42(18) . . ?
N1 Ti4 Ti3 45.35(17) . . ?
N2 Ti4 Ti3 44.46(17) . . ?
C41 Ti4 Ti3 144.4(2) . . ?
C43 Ti4 Ti3 143.7(2) . . ?
C42 Ti4 Ti3 176.00(19) . . ?
C45 Ti4 Ti3 120.5(2) . . ?
C44 Ti4 Ti3 119.84(19) . . ?
N3 Ti4 Ti1 44.51(17) . . ?
N1 Ti4 Ti1 89.16(17) . . ?
N2 Ti4 Ti1 44.17(16) . . ?
C41 Ti4 Ti1 154.0(2) . . ?
C43 Ti4 Ti1 109.99(18) . . ?
C42 Ti4 Ti1 121.93(19) . . ?
C45 Ti4 Ti1 159.8(2) . . ?
C44 Ti4 Ti1 126.59(19) . . ?
Ti3 Ti4 Ti1 60.59(5) . . ?
N3 Ti4 Ti2 43.84(17) . . ?
N1 Ti4 Ti2 43.33(17) . . ?
N2 Ti4 Ti2 88.27(16) . . ?
C41 Ti4 Ti2 119.8(2) . . ?
C43 Ti4 Ti2 149.7(2) . . ?
C42 Ti4 Ti2 123.9(2) . . ?
C45 Ti4 Ti2 140.2(2) . . ?
C44 Ti4 Ti2 173.5(2) . . ?
Ti3 Ti4 Ti2 59.88(5) . . ?
Ti1 Ti4 Ti2 59.51(5) . . ?
N11 C11A C11B 113.7(7) . . ?
N11 C11A H11A 108.8 . . ?
C11B C11A H11A 108.8 . . ?
N11 C11A H11B 108.8 . . ?
C11B C11A H11B 108.8 . . ?
H11A C11A H11B 107.7 . . ?
O11 C11B C11A 109.9(7) . . ?
O11 C11B H11C 109.7 . . ?
C11A C11B H11C 109.7 . . ?
O11 C11B H11D 109.7 . . ?
C11A C11B H11D 109.7 . . ?
H11C C11B H11D 108.2 . . ?
O11 C11C C12C 109.3(7) . . ?
O11 C11C H11E 109.8 . . ?
C12C C11C H11E 109.8 . . ?
O11 C11C H11F 109.8 . . ?
C12C C11C H11F 109.8 . . ?
H11E C11C H11F 108.3 . . ?
N12 C12A C12B 114.3(7) . . ?
N12 C12A H12A 108.7 . . ?
C12B C12A H12A 108.7 . . ?
N12 C12A H12B 108.7 . . ?
C12B C12A H12B 108.7 . . ?
H12A C12A H12B 107.6 . . ?
O12 C12B C12A 108.2(7) . . ?
O12 C12B H12C 110.1 . . ?
C12A C12B H12C 110.1 . . ?
O12 C12B H12D 110.1 . . ?
C12A C12B H12D 110.1 . . ?
H12C C12B H12D 108.4 . . ?
O12 C12C C11C 109.2(7) . . ?
O12 C12C H12E 109.8 . . ?
C11C C12C H12E 109.8 . . ?
O12 C12C H12F 109.8 . . ?
C11C C12C H12F 109.8 . . ?
H12E C12C H12F 108.3 . . ?
N11 C13A C13B 114.2(7) . . ?
N11 C13A H13A 108.7 . . ?
C13B C13A H13A 108.7 . . ?
N11 C13A H13B 108.7 . . ?
C13B C13A H13B 108.7 . . ?
H13A C13A H13B 107.6 . . ?
O13 C13B C13A 110.0(6) . . ?
O13 C13B H13C 109.7 . . ?
C13A C13B H13C 109.7 . . ?
O13 C13B H13D 109.7 . . ?
C13A C13B H13D 109.7 . . ?
H13C C13B H13D 108.2 . . ?
O13 C13C C14C 107.8(7) . . ?
O13 C13C H13E 110.1 . . ?
C14C C13C H13E 110.1 . . ?
O13 C13C H13F 110.1 . . ?
C14C C13C H13F 110.1 . . ?
H13E C13C H13F 108.5 . . ?
N12 C14A C14B 113.8(7) . . ?
N12 C14A H14A 108.8 . . ?
C14B C14A H14A 108.8 . . ?
N12 C14A H14B 108.8 . . ?
C14B C14A H14B 108.8 . . ?
H14A C14A H14B 107.7 . . ?
O14 C14B C14A 109.5(7) . . ?
O14 C14B H14C 109.8 . . ?
C14A C14B H14C 109.8 . . ?
O14 C14B H14D 109.8 . . ?
C14A C14B H14D 109.8 . . ?
H14C C14B H14D 108.2 . . ?
O14 C14C C13C 108.7(7) . . ?
O14 C14C H14E 109.9 . . ?
C13C C14C H14E 109.9 . . ?
O14 C14C H14F 109.9 . . ?
C13C C14C H14F 109.9 . . ?
H14E C14C H14F 108.3 . . ?
N11 C15A C15B 113.9(7) . . ?
N11 C15A H15A 108.8 . . ?
C15B C15A H15A 108.8 . . ?
N11 C15A H15B 108.8 . . ?
C15B C15A H15B 108.8 . . ?
H15A C15A H15B 107.7 . . ?
O15 C15B C15A 108.6(7) . . ?
O15 C15B H15C 110 . . ?
C15A C15B H15C 110 . . ?
O15 C15B H15D 110 . . ?
C15A C15B H15D 110 . . ?
H15C C15B H15D 108.4 . . ?
O15 C15C C16C 108.6(7) . . ?
O15 C15C H15E 110 . . ?
C16C C15C H15E 110 . . ?
O15 C15C H15F 110 . . ?
C16C C15C H15F 110 . . ?
H15E C15C H15F 108.3 . . ?
N12 C16A C16B 114.4(7) . . ?
N12 C16A H16D 108.7 . . ?
C16B C16A H16D 108.7 . . ?
N12 C16A H16E 108.7 . . ?
C16B C16A H16E 108.7 . . ?
H16D C16A H16E 107.6 . . ?
O16 C16B C16A 109.0(7) . . ?
O16 C16B H16F 109.9 . . ?
C16A C16B H16F 109.9 . . ?
O16 C16B H16G 109.9 . . ?
C16A C16B H16G 109.9 . . ?
H16F C16B H16G 108.3 . . ?
O16 C16C C15C 108.8(7) . . ?
O16 C16C H16H 109.9 . . ?
C15C C16C H16H 109.9 . . ?
O16 C16C H16I 109.9 . . ?
C15C C16C H16I 109.9 . . ?
H16H C16C H16I 108.3 . . ?
O15 K1 O11 100.08(17) . . ?
O15 K1 O13 99.64(17) . . ?
O11 K1 O13 94.18(16) . . ?
O15 K1 O12 139.15(17) . . ?
O11 K1 O12 60.50(16) . . ?
O13 K1 O12 116.29(16) . . ?
O15 K1 O14 123.29(17) . . ?
O11 K1 O14 131.04(17) . . ?
O13 K1 O14 59.82(16) . . ?
O12 K1 O14 92.73(16) . . ?
O15 K1 O16 59.39(16) . . ?
O11 K1 O16 125.26(17) . . ?
O13 K1 O16 136.35(16) . . ?
O12 K1 O16 100.66(16) . . ?
O14 K1 O16 97.95(16) . . ?
O15 K1 N11 60.22(17) . . ?
O11 K1 N11 60.53(17) . . ?
O13 K1 N11 61.21(18) . . ?
O12 K1 N11 120.46(17) . . ?
O14 K1 N11 120.42(18) . . ?
O16 K1 N11 119.19(18) . . ?
O15 K1 N12 119.33(17) . . ?
O11 K1 N12 119.44(18) . . ?
O13 K1 N12 119.32(18) . . ?
O12 K1 N12 59.59(16) . . ?
O14 K1 N12 60.08(17) . . ?
O16 K1 N12 60.32(16) . . ?
N11 K1 N12 179.4(2) . . ?
C11A N11 C15A 110.0(7) . . ?
C11A N11 C13A 110.4(7) . . ?
C15A N11 C13A 109.5(7) . . ?
C11A N11 K1 108.6(5) . . ?
C15A N11 K1 109.7(4) . . ?
C13A N11 K1 108.7(5) . . ?
C16A N12 C14A 110.0(7) . . ?
C16A N12 C12A 109.9(6) . . ?
C14A N12 C12A 110.6(6) . . ?
C16A N12 K1 108.5(4) . . ?
C14A N12 K1 107.8(4) . . ?
C12A N12 K1 110.0(4) . . ?
C11B O11 C11C 111.8(6) . . ?
C11B O11 K1 118.8(4) . . ?
C11C O11 K1 113.5(4) . . ?
C12C O12 C12B 110.5(6) . . ?
C12C O12 K1 113.2(4) . . ?
C12B O12 K1 115.6(4) . . ?
C13C O13 C13B 111.2(6) . . ?
C13C O13 K1 116.1(4) . . ?
C13B O13 K1 115.3(5) . . ?
C14B O14 C14C 112.1(6) . . ?
C14B O14 K1 116.3(5) . . ?
C14C O14 K1 112.1(5) . . ?
C15B O15 C15C 110.4(6) . . ?
C15B O15 K1 119.0(5) . . ?
C15C O15 K1 118.7(5) . . ?
C16B O16 C16C 110.4(6) . . ?
C16B O16 K1 115.9(5) . . ?
C16C O16 K1 113.2(4) . . ?
C52 C51 C55 104.5(8) . . ?
C52 C51 Si5 127.8(7) . . ?
C55 C51 Si5 127.1(7) . . ?
C52 C51 Ti5 72.2(4) . . ?
C55 C51 Ti5 71.8(4) . . ?
Si5 C51 Ti5 126.5(4) . . ?
C53 C52 C51 110.1(9) . . ?
C53 C52 Ti5 73.9(5) . . ?
C51 C52 Ti5 74.3(4) . . ?
C53 C52 H52 125 . . ?
C51 C52 H52 125 . . ?
Ti5 C52 H52 118.6 . . ?
C54 C53 C52 107.4(10) . . ?
C54 C53 Ti5 74.1(6) . . ?
C52 C53 Ti5 72.7(5) . . ?
C54 C53 H53 126.3 . . ?
C52 C53 H53 126.3 . . ?
Ti5 C53 H53 118.8 . . ?
C53 C54 C55 109.1(9) . . ?
C53 C54 Ti5 73.7(6) . . ?
C55 C54 Ti5 72.2(5) . . ?
C53 C54 H54 125.5 . . ?
C55 C54 H54 125.5 . . ?
Ti5 C54 H54 120.4 . . ?
C54 C55 C51 108.9(9) . . ?
C54 C55 Ti5 74.5(5) . . ?
C51 C55 Ti5 74.4(5) . . ?
C54 C55 H55 125.6 . . ?
C51 C55 H55 125.6 . . ?
Ti5 C55 H55 117.4 . . ?
Si5 C56 H56A 109.5 . . ?
Si5 C56 H56B 109.5 . . ?
H56A C56 H56B 109.5 . . ?
Si5 C56 H56C 109.5 . . ?
H56A C56 H56C 109.5 . . ?
H56B C56 H56C 109.5 . . ?
Si5 C57 H57A 109.5 . . ?
Si5 C57 H57B 109.5 . . ?
H57A C57 H57B 109.5 . . ?
Si5 C57 H57C 109.5 . . ?
H57A C57 H57C 109.5 . . ?
H57B C57 H57C 109.5 . . ?
Si5 C58 H58A 109.5 . . ?
Si5 C58 H58B 109.5 . . ?
H58A C58 H58B 109.5 . . ?
Si5 C58 H58C 109.5 . . ?
H58A C58 H58C 109.5 . . ?
H58B C58 H58C 109.5 . . ?
C62 C61 C65 108.8(9) . . ?
C62 C61 C66 128.7(11) . . ?
C65 C61 C66 122.5(11) . . ?
C62 C61 Ti6 74.0(5) . . ?
C65 C61 Ti6 73.1(5) . . ?
C66 C61 Ti6 119.4(6) . . ?
C63 C62 C61 108.7(10) . . ?
C63 C62 C67 127.9(12) . . ?
C61 C62 C67 123.3(11) . . ?
C63 C62 Ti6 72.4(5) . . ?
C61 C62 Ti6 73.3(5) . . ?
C67 C62 Ti6 118.3(7) . . ?
C62 C63 C64 109.3(9) . . ?
C62 C63 C68 127.3(14) . . ?
C64 C63 C68 123.5(14) . . ?
C62 C63 Ti6 75.5(6) . . ?
C64 C63 Ti6 72.2(5) . . ?
C68 C63 Ti6 118.2(7) . . ?
C65 C64 C63 107.1(9) . . ?
C65 C64 C69 124.8(14) . . ?
C63 C64 C69 128.1(14) . . ?
C65 C64 Ti6 75.0(5) . . ?
C63 C64 Ti6 73.6(6) . . ?
C69 C64 Ti6 117.9(7) . . ?
C64 C65 C61 106.1(9) . . ?
C64 C65 C70 125.8(13) . . ?
C61 C65 C70 128.0(13) . . ?
C64 C65 Ti6 71.3(5) . . ?
C61 C65 Ti6 73.2(5) . . ?
C70 C65 Ti6 118.1(7) . . ?
C61 C66 H66A 109.5 . . ?
C61 C66 H66B 109.5 . . ?
H66A C66 H66B 109.5 . . ?
C61 C66 H66C 109.5 . . ?
H66A C66 H66C 109.5 . . ?
H66B C66 H66C 109.5 . . ?
C62 C67 H67A 109.5 . . ?
C62 C67 H67B 109.5 . . ?
H67A C67 H67B 109.5 . . ?
C62 C67 H67C 109.5 . . ?
H67A C67 H67C 109.5 . . ?
H67B C67 H67C 109.5 . . ?
C63 C68 H68A 109.5 . . ?
C63 C68 H68B 109.5 . . ?
H68A C68 H68B 109.5 . . ?
C63 C68 H68C 109.5 . . ?
H68A C68 H68C 109.5 . . ?
H68B C68 H68C 109.5 . . ?
C64 C69 H69A 109.5 . . ?
C64 C69 H69B 109.5 . . ?
H69A C69 H69B 109.5 . . ?
C64 C69 H69C 109.5 . . ?
H69A C69 H69C 109.5 . . ?
H69B C69 H69C 109.5 . . ?
C65 C70 H70A 109.5 . . ?
C65 C70 H70B 109.5 . . ?
H70A C70 H70B 109.5 . . ?
C65 C70 H70C 109.5 . . ?
H70A C70 H70C 109.5 . . ?
H70B C70 H70C 109.5 . . ?
C75 C71 C72 107.0(9) . . ?
C75 C71 C76 126.1(11) . . ?
C72 C71 C76 126.9(11) . . ?
C75 C71 Ti7 73.7(5) . . ?
C72 C71 Ti7 71.3(5) . . ?
C76 C71 Ti7 119.6(6) . . ?
C73 C72 C71 107.9(8) . . ?
C73 C72 C77 125.1(11) . . ?
C71 C72 C77 127.1(11) . . ?
C73 C72 Ti7 74.4(5) . . ?
C71 C72 Ti7 74.7(5) . . ?
C77 C72 Ti7 118.1(6) . . ?
C72 C73 C74 107.7(9) . . ?
C72 C73 C78 125.4(10) . . ?
C74 C73 C78 126.9(10) . . ?
C72 C73 Ti7 71.7(5) . . ?
C74 C73 Ti7 73.4(5) . . ?
C78 C73 Ti7 121.0(6) . . ?
C75 C74 C73 107.7(9) . . ?
C75 C74 C79 124.6(10) . . ?
C73 C74 C79 127.5(11) . . ?
C75 C74 Ti7 74.1(6) . . ?
C73 C74 Ti7 72.7(5) . . ?
C79 C74 Ti7 122.3(6) . . ?
C74 C75 C71 109.5(9) . . ?
C74 C75 C80 126.5(11) . . ?
C71 C75 C80 123.9(11) . . ?
C74 C75 Ti7 73.2(5) . . ?
C71 C75 Ti7 72.8(5) . . ?
C80 C75 Ti7 123.0(6) . . ?
C71 C76 H76A 109.5 . . ?
C71 C76 H76B 109.5 . . ?
H76A C76 H76B 109.5 . . ?
C71 C76 H76C 109.5 . . ?
H76A C76 H76C 109.5 . . ?
H76B C76 H76C 109.5 . . ?
C72 C77 H77A 109.5 . . ?
C72 C77 H77B 109.5 . . ?
H77A C77 H77B 109.5 . . ?
C72 C77 H77C 109.5 . . ?
H77A C77 H77C 109.5 . . ?
H77B C77 H77C 109.5 . . ?
C73 C78 H78A 109.5 . . ?
C73 C78 H78B 109.5 . . ?
H78A C78 H78B 109.5 . . ?
C73 C78 H78C 109.5 . . ?
H78A C78 H78C 109.5 . . ?
H78B C78 H78C 109.5 . . ?
C74 C79 H79A 109.5 . . ?
C74 C79 H79B 109.5 . . ?
H79A C79 H79B 109.5 . . ?
C74 C79 H79C 109.5 . . ?
H79A C79 H79C 109.5 . . ?
H79B C79 H79C 109.5 . . ?
C75 C80 H80A 109.5 . . ?
C75 C80 H80B 109.5 . . ?
H80A C80 H80B 109.5 . . ?
C75 C80 H80C 109.5 . . ?
H80A C80 H80C 109.5 . . ?
H80B C80 H80C 109.5 . . ?
C82 C81 C85 114.3(19) . . ?
C82 C81 C86 127(2) . . ?
C85 C81 C86 118.8(19) . . ?
C82 C81 Ti8 74.6(12) . . ?
C85 C81 Ti8 77.4(9) . . ?
C86 C81 Ti8 119.9(13) . . ?
C81 C82 C83 106.1(17) . . ?
C81 C82 C87 122(2) . . ?
C83 C82 C87 131(2) . . ?
C81 C82 Ti8 72.3(11) . . ?
C83 C82 Ti8 73.6(10) . . ?
C87 C82 Ti8 123.0(13) . . ?
C84 C83 C82 104.0(14) . . ?
C84 C83 C88 136.7(17) . . ?
C82 C83 C88 119.3(18) . . ?
C84 C83 Ti8 73.0(9) . . ?
C82 C83 Ti8 70.7(9) . . ?
C88 C83 Ti8 120.1(12) . . ?
C83 C84 C85 114.2(14) . . ?
C83 C84 C89 119.6(15) . . ?
C85 C84 C89 126.1(15) . . ?
C83 C84 Ti8 73.6(9) . . ?
C85 C84 Ti8 75.4(9) . . ?
C89 C84 Ti8 120.3(11) . . ?
C84 C85 C81 101.3(14) . . ?
C84 C85 C90 123.9(15) . . ?
C81 C85 C90 134.7(18) . . ?
C84 C85 Ti8 71.1(9) . . ?
C81 C85 Ti8 68.4(11) . . ?
C90 C85 Ti8 120.7(12) . . ?
C81 C86 H86A 109.5 . . ?
C81 C86 H86B 109.5 . . ?
H86A C86 H86B 109.5 . . ?
C81 C86 H86C 109.5 . . ?
H86A C86 H86C 109.5 . . ?
H86B C86 H86C 109.5 . . ?
C82 C87 H87A 109.5 . . ?
C82 C87 H87B 109.5 . . ?
H87A C87 H87B 109.5 . . ?
C82 C87 H87C 109.5 . . ?
H87A C87 H87C 109.5 . . ?
H87B C87 H87C 109.5 . . ?
C83 C88 H88A 109.5 . . ?
C83 C88 H88B 109.5 . . ?
H88A C88 H88B 109.5 . . ?
C83 C88 H88C 109.5 . . ?
H88A C88 H88C 109.5 . . ?
H88B C88 H88C 109.5 . . ?
C84 C89 H89A 109.5 . . ?
C84 C89 H89B 109.5 . . ?
H89A C89 H89B 109.5 . . ?
C84 C89 H89C 109.5 . . ?
H89A C89 H89C 109.5 . . ?
H89B C89 H89C 109.5 . . ?
C85 C90 H90A 109.5 . . ?
C85 C90 H90B 109.5 . . ?
H90A C90 H90B 109.5 . . ?
C85 C90 H90C 109.5 . . ?
H90A C90 H90C 109.5 . . ?
H90B C90 H90C 109.5 . . ?
C82' C81' C85' 108 . . ?
C82' C81' C86' 126 . . ?
C85' C81' C86' 126 . . ?
C82' C81' Ti8 73.3(3) . . ?
C85' C81' Ti8 75.5(3) . . ?
C86' C81' Ti8 117.3(2) . . ?
C83' C82' C81' 108 . . ?
C83' C82' C87' 126 . . ?
C81' C82' C87' 126 . . ?
C83' C82' Ti8 75.7(2) . . ?
C81' C82' Ti8 72.7(3) . . ?
C87' C82' Ti8 117.5(2) . . ?
C82' C83' C84' 108 . . ?
C82' C83' C88' 126 . . ?
C84' C83' C88' 126 . . ?
C82' C83' Ti8 70.8(2) . . ?
C84' C83' Ti8 74.8(2) . . ?
C88' C83' Ti8 120.1(2) . . ?
C85' C84' C83' 108 . . ?
C85' C84' C89' 126 . . ?
C83' C84' C89' 126 . . ?
C85' C84' Ti8 71.9(2) . . ?
C83' C84' Ti8 72.4(2) . . ?
C89' C84' Ti8 121.5(2) . . ?
C84' C85' C81' 108 . . ?
C84' C85' C90' 126 . . ?
C81' C85' C90' 126 . . ?
C84' C85' Ti8 75.2(2) . . ?
C81' C85' Ti8 70.9(2) . . ?
C90' C85' Ti8 119.7(2) . . ?
C81' C86' H86D 109.5 . . ?
C81' C86' H86E 109.5 . . ?
H86D C86' H86E 109.5 . . ?
C81' C86' H86F 109.5 . . ?
H86D C86' H86F 109.5 . . ?
H86E C86' H86F 109.5 . . ?
C82' C87' H87D 109.5 . . ?
C82' C87' H87E 109.5 . . ?
H87D C87' H87E 109.5 . . ?
C82' C87' H87F 109.5 . . ?
H87D C87' H87F 109.5 . . ?
H87E C87' H87F 109.5 . . ?
C83' C88' H88D 109.5 . . ?
C83' C88' H88E 109.5 . . ?
H88D C88' H88E 109.5 . . ?
C83' C88' H88F 109.5 . . ?
H88D C88' H88F 109.5 . . ?
H88E C88' H88F 109.5 . . ?
C84' C89' H89D 109.5 . . ?
C84' C89' H89E 109.5 . . ?
H89D C89' H89E 109.5 . . ?
C84' C89' H89F 109.5 . . ?
H89D C89' H89F 109.5 . . ?
H89E C89' H89F 109.5 . . ?
C85' C90' H90D 109.5 . . ?
C85' C90' H90E 109.5 . . ?
H90D C90' H90E 109.5 . . ?
C85' C90' H90F 109.5 . . ?
H90D C90' H90F 109.5 . . ?
H90E C90' H90F 109.5 . . ?
Ti8 N7 Ti5 92.4(3) . . ?
Ti8 N7 Ti6 92.0(3) . . ?
Ti5 N7 Ti6 91.3(3) . . ?
Ti6 N5 Ti8 91.8(2) . . ?
Ti6 N5 Ti7 90.9(2) . . ?
Ti8 N5 Ti7 90.3(2) . . ?
Ti5 N6 Ti7 92.2(3) . . ?
Ti5 N6 Ti8 91.6(2) . . ?
Ti7 N6 Ti8 90.4(3) . . ?
Ti5 N8 Ti7 92.3(3) . . ?
Ti5 N8 Ti6 91.1(3) . . ?
Ti7 N8 Ti6 91.4(2) . . ?
C58 Si5 C57 109.3(7) . . ?
C58 Si5 C51 115.8(4) . . ?
C57 Si5 C51 106.6(5) . . ?
C58 Si5 C56 110.7(6) . . ?
C57 Si5 C56 105.5(8) . . ?
C51 Si5 C56 108.4(5) . . ?
N6 Ti5 N8 88.1(3) . . ?
N6 Ti5 N7 88.3(3) . . ?
N8 Ti5 N7 89.1(3) . . ?
N6 Ti5 C55 119.2(3) . . ?
N8 Ti5 C55 149.9(3) . . ?
N7 Ti5 C55 103.0(3) . . ?
N6 Ti5 C52 117.9(3) . . ?
N8 Ti5 C52 102.9(3) . . ?
N7 Ti5 C52 151.1(3) . . ?
C55 Ti5 C52 54.8(3) . . ?
N6 Ti5 C53 151.0(3) . . ?
N8 Ti5 C53 95.2(4) . . ?
N7 Ti5 C53 120.5(3) . . ?
C55 Ti5 C53 55.0(4) . . ?
C52 Ti5 C53 33.4(3) . . ?
N6 Ti5 C54 152.6(3) . . ?
N8 Ti5 C54 118.8(4) . . ?
N7 Ti5 C54 96.9(3) . . ?
C55 Ti5 C54 33.4(3) . . ?
C52 Ti5 C54 54.2(3) . . ?
C53 Ti5 C54 32.2(3) . . ?
N6 Ti5 C51 102.3(3) . . ?
N8 Ti5 C51 134.6(3) . . ?
N7 Ti5 C51 134.6(3) . . ?
C55 Ti5 C51 33.8(3) . . ?
C52 Ti5 C51 33.5(3) . . ?
C53 Ti5 C51 56.0(3) . . ?
C54 Ti5 C51 55.7(3) . . ?
N6 Ti5 Ti6 89.48(18) . . ?
N8 Ti5 Ti6 44.75(17) . . ?
N7 Ti5 Ti6 44.41(18) . . ?
C55 Ti5 Ti6 138.4(2) . . ?
C52 Ti5 Ti6 139.2(2) . . ?
C53 Ti5 Ti6 112.9(2) . . ?
C54 Ti5 Ti6 113.0(2) . . ?
C51 Ti5 Ti6 168.2(2) . . ?
N6 Ti5 Ti8 44.70(18) . . ?
N8 Ti5 Ti8 88.80(18) . . ?
N7 Ti5 Ti8 43.65(18) . . ?
C55 Ti5 Ti8 119.0(2) . . ?
C52 Ti5 Ti8 159.4(2) . . ?
C53 Ti5 Ti8 163.7(3) . . ?
C54 Ti5 Ti8 133.8(3) . . ?
C51 Ti5 Ti8 129.2(2) . . ?
Ti6 Ti5 Ti8 60.02(5) . . ?
N6 Ti5 Ti7 44.22(19) . . ?
N8 Ti5 Ti7 43.88(18) . . ?
N7 Ti5 Ti7 88.40(18) . . ?
C55 Ti5 Ti7 160.4(2) . . ?
C52 Ti5 Ti7 118.5(2) . . ?
C53 Ti5 Ti7 131.9(3) . . ?
C54 Ti5 Ti7 162.0(3) . . ?
C51 Ti5 Ti7 129.5(2) . . ?
Ti6 Ti5 Ti7 60.03(5) . . ?
Ti8 Ti5 Ti7 59.65(5) . . ?
N5 Ti6 N7 88.0(2) . . ?
N5 Ti6 N8 89.2(2) . . ?
N7 Ti6 N8 88.4(3) . . ?
N5 Ti6 C64 111.5(3) . . ?
N7 Ti6 C64 154.8(3) . . ?
N8 Ti6 C64 107.0(4) . . ?
N5 Ti6 C63 101.0(3) . . ?
N7 Ti6 C63 129.2(4) . . ?
N8 Ti6 C63 140.9(4) . . ?
C64 Ti6 C63 34.2(4) . . ?
N5 Ti6 C65 144.3(3) . . ?
N7 Ti6 C65 127.5(3) . . ?
N8 Ti6 C65 95.1(3) . . ?
C64 Ti6 C65 33.7(3) . . ?
C63 Ti6 C65 55.6(3) . . ?
N5 Ti6 C61 153.0(3) . . ?
N7 Ti6 C61 100.0(3) . . ?
N8 Ti6 C61 116.7(3) . . ?
C64 Ti6 C61 55.5(3) . . ?
C63 Ti6 C61 54.2(3) . . ?
C65 Ti6 C61 33.7(3) . . ?
N5 Ti6 C62 120.5(3) . . ?
N7 Ti6 C62 101.5(3) . . ?
N8 Ti6 C62 148.7(3) . . ?
C64 Ti6 C62 55.3(4) . . ?
C63 Ti6 C62 32.1(3) . . ?
C65 Ti6 C62 55.3(3) . . ?
C61 Ti6 C62 32.7(3) . . ?
N5 Ti6 Ti5 89.95(17) . . ?
N7 Ti6 Ti5 44.26(17) . . ?
N8 Ti6 Ti5 44.16(19) . . ?
C64 Ti6 Ti5 145.3(4) . . ?
C63 Ti6 Ti5 167.4(3) . . ?
C65 Ti6 Ti5 117.3(2) . . ?
C61 Ti6 Ti5 113.8(2) . . ?
C62 Ti6 Ti5 135.9(3) . . ?
N5 Ti6 Ti8 44.19(17) . . ?
N7 Ti6 Ti8 43.79(18) . . ?
N8 Ti6 Ti8 88.58(19) . . ?
C64 Ti6 Ti8 152.1(3) . . ?
C63 Ti6 Ti8 124.7(3) . . ?
C65 Ti6 Ti8 170.6(3) . . ?
C61 Ti6 Ti8 137.3(3) . . ?
C62 Ti6 Ti8 119.1(2) . . ?
Ti5 Ti6 Ti8 60.25(5) . . ?
N5 Ti6 Ti7 45.12(16) . . ?
N7 Ti6 Ti7 88.52(18) . . ?
N8 Ti6 Ti7 44.06(18) . . ?
C64 Ti6 Ti7 116.4(3) . . ?
C63 Ti6 Ti7 132.2(3) . . ?
C65 Ti6 Ti7 128.1(3) . . ?
C61 Ti6 Ti7 159.2(3) . . ?
C62 Ti6 Ti7 162.8(3) . . ?
Ti5 Ti6 Ti7 60.30(5) . . ?
Ti8 Ti6 Ti7 59.81(5) . . ?
N8 Ti7 N6 87.4(3) . . ?
N8 Ti7 N5 88.5(2) . . ?
N6 Ti7 N5 89.3(2) . . ?
N8 Ti7 C72 105.4(3) . . ?
N6 Ti7 C72 106.4(3) . . ?
N5 Ti7 C72 159.2(3) . . ?
N8 Ti7 C73 96.7(3) . . ?
N6 Ti7 C73 139.7(3) . . ?
N5 Ti7 C73 130.8(3) . . ?
C72 Ti7 C73 34.0(3) . . ?
N8 Ti7 C71 138.2(3) . . ?
N6 Ti7 C71 95.6(3) . . ?
N5 Ti7 C71 133.1(3) . . ?
C72 Ti7 C71 33.9(3) . . ?
C73 Ti7 C71 55.8(3) . . ?
N8 Ti7 C74 119.9(3) . . ?
N6 Ti7 C74 149.6(3) . . ?
N5 Ti7 C74 103.4(3) . . ?
C72 Ti7 C74 56.4(3) . . ?
C73 Ti7 C74 33.9(3) . . ?
C71 Ti7 C74 55.6(3) . . ?
N8 Ti7 C75 151.1(3) . . ?
N6 Ti7 C75 117.6(3) . . ?
N5 Ti7 C75 105.0(3) . . ?
C72 Ti7 C75 55.8(3) . . ?
C73 Ti7 C75 55.1(3) . . ?
C71 Ti7 C75 33.5(3) . . ?
C74 Ti7 C75 32.7(3) . . ?
N8 Ti7 Ti8 89.11(19) . . ?
N6 Ti7 Ti8 44.99(18) . . ?
N5 Ti7 Ti8 44.35(16) . . ?
C72 Ti7 Ti8 148.1(3) . . ?
C73 Ti7 Ti8 172.5(2) . . ?
C71 Ti7 Ti8 121.7(3) . . ?
C74 Ti7 Ti8 138.6(2) . . ?
C75 Ti7 Ti8 118.5(3) . . ?
N8 Ti7 Ti6 44.54(17) . . ?
N6 Ti7 Ti6 88.75(18) . . ?
N5 Ti7 Ti6 44.03(16) . . ?
C72 Ti7 Ti6 146.7(3) . . ?
C73 Ti7 Ti6 121.7(3) . . ?
C71 Ti7 Ti6 174.8(3) . . ?
C74 Ti7 Ti6 119.6(3) . . ?
C75 Ti7 Ti6 141.4(3) . . ?
Ti8 Ti7 Ti6 60.06(5) . . ?
N8 Ti7 Ti5 43.77(19) . . ?
N6 Ti7 Ti5 43.60(18) . . ?
N5 Ti7 Ti5 88.68(16) . . ?
C72 Ti7 Ti5 112.1(2) . . ?
C73 Ti7 Ti5 127.3(2) . . ?
C71 Ti7 Ti5 125.5(3) . . ?
C74 Ti7 Ti5 160.3(3) . . ?
C75 Ti7 Ti5 157.6(3) . . ?
Ti8 Ti7 Ti5 60.12(5) . . ?
Ti6 Ti7 Ti5 59.67(5) . . ?
N7 Ti8 N5 88.3(2) . . ?
N7 Ti8 N6 87.6(2) . . ?
N5 Ti8 N6 89.8(2) . . ?
N7 Ti8 C81 117.1(6) . . ?
N5 Ti8 C81 102.0(5) . . ?
N6 Ti8 C81 152.5(5) . . ?
N7 Ti8 C82 147.7(5) . . ?
N5 Ti8 C82 107.4(6) . . ?
N6 Ti8 C82 119.7(6) . . ?
C81 Ti8 C82 33.1(6) . . ?
N7 Ti8 C84 99.1(4) . . ?
N5 Ti8 C84 156.3(4) . . ?
N6 Ti8 C84 112.8(4) . . ?
C81 Ti8 C84 54.6(6) . . ?
C82 Ti8 C84 56.2(6) . . ?
N7 Ti8 C83 130.4(5) . . ?
N5 Ti8 C83 140.3(5) . . ?
N6 Ti8 C83 99.0(4) . . ?
C81 Ti8 C83 56.4(5) . . ?
C82 Ti8 C83 35.8(7) . . ?
C84 Ti8 C83 33.4(7) . . ?
N7 Ti8 C81' 96.7(2) . . ?
N5 Ti8 C81' 136.2(3) . . ?
N6 Ti8 C81' 133.7(3) . . ?
N7 Ti8 C82' 113.9(3) . . ?
N5 Ti8 C82' 154.5(2) . . ?
N6 Ti8 C82' 103.0(3) . . ?
C81' Ti8 C82' 33.99(11) . . ?
N7 Ti8 C85 90.4(4) . . ?
N5 Ti8 C85 124.9(5) . . ?
N6 Ti8 C85 145.1(5) . . ?
C81 Ti8 C85 34.2(6) . . ?
C82 Ti8 C85 57.3(6) . . ?
C84 Ti8 C85 33.4(6) . . ?
C83 Ti8 C85 57.4(6) . . ?
N7 Ti8 C85' 112.8(2) . . ?
N5 Ti8 C85' 105.2(2) . . ?
N6 Ti8 C85' 154.6(2) . . ?
C81' Ti8 C85' 33.59(10) . . ?
C82' Ti8 C85' 55.70(15) . . ?
N7 Ti8 C83' 147.3(3) . . ?
N5 Ti8 C83' 123.3(3) . . ?
N6 Ti8 C83' 99.7(2) . . ?
C81' Ti8 C83' 55.64(14) . . ?
C82' Ti8 C83' 33.46(10) . . ?
C85' Ti8 C83' 54.94(14) . . ?
N22 C21A C22A 114.7(7) . . ?
N22 C21A H21A 108.6 . . ?
C22A C21A H21A 108.6 . . ?
N22 C21A H21B 108.6 . . ?
C22A C21A H21B 108.6 . . ?
H21A C21A H21B 107.6 . . ?
O22 C22A C21A 108.9(7) . . ?
O22 C22A H22A 109.9 . . ?
C21A C22A H22A 109.9 . . ?
O22 C22A H22B 109.9 . . ?
C21A C22A H22B 109.9 . . ?
H22A C22A H22B 108.3 . . ?
O22 C22C C23C 111.4(7) . 2_765 ?
O22 C22C H22C 109.3 . . ?
C23C C22C H22C 109.3 2_765 . ?
O22 C22C H22D 109.3 . . ?
C23C C22C H22D 109.3 2_765 . ?
H22C C22C H22D 108 . . ?
C23B C23A N22 113.6(7) . . ?
C23B C23A H23A 108.9 . . ?
N22 C23A H23A 108.9 . . ?
C23B C23A H23B 108.9 . . ?
N22 C23A H23B 108.9 . . ?
H23A C23A H23B 107.7 . . ?
O23 C23B C23A 110.9(7) . . ?
O23 C23B H23C 109.5 . . ?
C23A C23B H23C 109.5 . . ?
O23 C23B H23D 109.5 . . ?
C23A C23B H23D 109.5 . . ?
H23C C23B H23D 108 . . ?
O23 C23C C22C 110.1(7) . 2_765 ?
O23 C23C H23E 109.6 . . ?
C22C C23C H23E 109.6 2_765 . ?
O23 C23C H23F 109.6 . . ?
C22C C23C H23F 109.6 2_765 . ?
H23E C23C H23F 108.2 . . ?
C25B C25A N22 116.0(7) . . ?
C25B C25A H25A 108.3 . . ?
N22 C25A H25A 108.3 . . ?
C25B C25A H25B 108.3 . . ?
N22 C25A H25B 108.3 . . ?
H25A C25A H25B 107.4 . . ?
O25 C25B C25A 109.6(8) . . ?
O25 C25B H25C 109.7 . . ?
C25A C25B H25C 109.7 . . ?
O25 C25B H25D 109.7 . . ?
C25A C25B H25D 109.7 . . ?
H25C C25B H25D 108.2 . . ?
O25 C25C C25C 110.3(6) . 2_765 ?
O25 C25C H25E 109.6 . . ?
C25C C25C H25E 109.6 2_765 . ?
O25 C25C H25F 109.6 . . ?
C25C C25C H25F 109.6 2_765 . ?
H25E C25C H25F 108.1 . . ?
O22 K2 O22 116.4(2) 2_765 . ?
O22 K2 O25 100.62(17) 2_765 2_765 ?
O22 K2 O25 137.44(16) . 2_765 ?
O22 K2 O25 137.44(17) 2_765 . ?
O22 K2 O25 100.62(17) . . ?
O25 K2 O25 58.2(2) 2_765 . ?
O22 K2 O23 59.96(18) 2_765 . ?
O22 K2 O23 92.44(18) . . ?
O25 K2 O23 125.50(16) 2_765 . ?
O25 K2 O23 100.31(16) . . ?
O22 K2 O23 92.44(18) 2_765 2_765 ?
O22 K2 O23 59.96(18) . 2_765 ?
O25 K2 O23 100.31(16) 2_765 2_765 ?
O25 K2 O23 125.50(16) . 2_765 ?
O23 K2 O23 128.5(2) . 2_765 ?
O22 K2 N22 60.07(19) 2_765 2_765 ?
O22 K2 N22 120.08(19) . 2_765 ?
O25 K2 N22 60.95(18) 2_765 2_765 ?
O25 K2 N22 118.82(19) . 2_765 ?
O23 K2 N22 119.58(19) . 2_765 ?
O23 K2 N22 60.54(19) 2_765 2_765 ?
O22 K2 N22 120.08(19) 2_765 . ?
O22 K2 N22 60.07(19) . . ?
O25 K2 N22 118.82(19) 2_765 . ?
O25 K2 N22 60.95(18) . . ?
O23 K2 N22 60.54(19) . . ?
O23 K2 N22 119.58(19) 2_765 . ?
N22 K2 N22 179.8(3) 2_765 . ?
C21A N22 C25A 111.9(7) . . ?
C21A N22 C23A 110.6(7) . . ?
C25A N22 C23A 108.8(7) . . ?
C21A N22 K2 109.9(5) . . ?
C25A N22 K2 107.6(5) . . ?
C23A N22 K2 107.9(5) . . ?
C22A O22 C22C 112.6(7) . . ?
C22A O22 K2 116.2(5) . . ?
C22C O22 K2 116.9(5) . . ?
C23B O23 C23C 113.6(7) . . ?
C23B O23 K2 117.4(5) . . ?
C23C O23 K2 112.0(5) . . ?
C25C O25 C25B 111.9(6) . . ?
C25C O25 K2 117.1(5) . . ?
C25B O25 K2 115.4(5) . . ?
C106 C101 C102 120.5(11) . . ?
C106 C101 H101 119.7 . . ?
C102 C101 H101 119.7 . . ?
C101 C102 C103 119.5(11) . . ?
C101 C102 H102 120.2 . . ?
C103 C102 H102 120.2 . . ?
C104 C103 C102 120.2(10) . . ?
C104 C103 H103 119.9 . . ?
C102 C103 H103 119.9 . . ?
C103 C104 C105 120.5(10) . . ?
C103 C104 H104 119.7 . . ?
C105 C104 H104 119.7 . . ?
C106 C105 C104 117.7(11) . . ?
C106 C105 H105 121.2 . . ?
C104 C105 H105 121.2 . . ?
C101 C106 C105 121.5(11) . . ?
C101 C106 H106 119.2 . . ?
C105 C106 H106 119.2 . . ?

loop_
_geom_bond_atom_site_label_1
_geom_bond_atom_site_label_2
_geom_bond_distance
_geom_bond_site_symmetry_2
_geom_bond_publ_flag
C11 C15 1.410(11) . ?
C11 C12 1.411(11) . ?
C11 Si1 1.865(8) . ?
C11 Ti1 2.435(7) . ?
C12 C13 1.392(11) . ?
C12 Ti1 2.422(7) . ?
C12 H12 0.95 . ?
C13 C14 1.398(12) . ?
C13 Ti1 2.454(8) . ?
C13 H13 0.95 . ?
C14 C15 1.400(12) . ?
C14 Ti1 2.463(8) . ?
C14 H14 0.95 . ?
C15 Ti1 2.444(8) . ?
C15 H15 0.95 . ?
C16 Si1 1.848(8) . ?
C16 H16A 0.98 . ?
C16 H16B 0.98 . ?
C16 H16C 0.98 . ?
C17 Si1 1.862(8) . ?
C17 H17A 0.98 . ?
C17 H17B 0.98 . ?
C17 H17C 0.98 . ?
C18 Si1 1.853(9) . ?
C18 H18A 0.98 . ?
C18 H18B 0.98 . ?
C18 H18C 0.98 . ?
C21 C25 1.388(11) . ?
C21 C22 1.388(11) . ?
C21 C26 1.527(12) . ?
C21 Ti2 2.410(8) . ?
C22 C23 1.400(11) . ?
C22 C27 1.529(11) . ?
C22 Ti2 2.441(8) . ?
C23 C24 1.405(11) . ?
C23 C28 1.504(11) . ?
C23 Ti2 2.412(7) . ?
C24 C25 1.375(11) . ?
C24 C29 1.511(12) . ?
C24 Ti2 2.384(8) . ?
C25 C30 1.516(11) . ?
C25 Ti2 2.418(7) . ?
C26 H26A 0.98 . ?
C26 H26B 0.98 . ?
C26 H26C 0.98 . ?
C27 H27A 0.98 . ?
C27 H27B 0.98 . ?
C27 H27C 0.98 . ?
C28 H28A 0.98 . ?
C28 H28B 0.98 . ?
C28 H28C 0.98 . ?
C29 H29A 0.98 . ?
C29 H29B 0.98 . ?
C29 H29C 0.98 . ?
C30 H30A 0.98 . ?
C30 H30B 0.98 . ?
C30 H30C 0.98 . ?
C31 C32 1.394(12) . ?
C31 C35 1.405(13) . ?
C31 C36 1.521(12) . ?
C31 Ti3 2.401(8) . ?
C32 C33 1.428(12) . ?
C32 C37 1.524(13) . ?
C32 Ti3 2.433(8) . ?
C33 C34 1.400(12) . ?
C33 C38 1.489(11) . ?
C33 Ti3 2.423(8) . ?
C34 C35 1.398(12) . ?
C34 C39 1.505(13) . ?
C34 Ti3 2.421(8) . ?
C35 C40 1.508(12) . ?
C35 Ti3 2.420(8) . ?
C36 H36A 0.98 . ?
C36 H36B 0.98 . ?
C36 H36C 0.98 . ?
C37 H37A 0.98 . ?
C37 H37B 0.98 . ?
C37 H37C 0.98 . ?
C38 H38A 0.98 . ?
C38 H38B 0.98 . ?
C38 H38C 0.98 . ?
C39 H39A 0.98 . ?
C39 H39B 0.98 . ?
C39 H39C 0.98 . ?
C40 H40A 0.98 . ?
C40 H40B 0.98 . ?
C40 H40C 0.98 . ?
C41 C42 1.406(10) . ?
C41 C45 1.412(11) . ?
C41 C46 1.517(11) . ?
C41 Ti4 2.416(7) . ?
C42 C43 1.401(11) . ?
C42 C47 1.491(11) . ?
C42 Ti4 2.426(8) . ?
C43 C44 1.431(11) . ?
C43 C48 1.505(10) . ?
C43 Ti4 2.421(7) . ?
C44 C45 1.412(10) . ?
C44 C49 1.497(11) . ?
C44 Ti4 2.456(7) . ?
C45 C50 1.516(11) . ?
C45 Ti4 2.444(7) . ?
C46 H46A 0.98 . ?
C46 H46B 0.98 . ?
C46 H46C 0.98 . ?
C47 H47A 0.98 . ?
C47 H47B 0.98 . ?
C47 H47C 0.98 . ?
C48 H48A 0.98 . ?
C48 H48B 0.98 . ?
C48 H48C 0.98 . ?
C49 H49A 0.98 . ?
C49 H49B 0.98 . ?
C49 H49C 0.98 . ?
C50 H50A 0.98 . ?
C50 H50B 0.98 . ?
C50 H50C 0.98 . ?
N1 Ti2 1.910(6) . ?
N1 Ti4 1.943(6) . ?
N1 Ti3 1.962(6) . ?
N2 Ti1 1.926(5) . ?
N2 Ti3 1.932(6) . ?
N2 Ti4 1.966(6) . ?
N3 Ti4 1.904(5) . ?
N3 Ti2 1.929(6) . ?
N3 Ti1 1.939(6) . ?
N4 Ti3 1.937(5) . ?
N4 Ti1 1.945(6) . ?
N4 Ti2 1.953(6) . ?
Ti1 Ti2 2.7517(18) . ?
Ti1 Ti4 2.7635(17) . ?
Ti1 Ti3 2.7853(18) . ?
Ti2 Ti3 2.7643(18) . ?
Ti2 Ti4 2.7809(18) . ?
Ti3 Ti4 2.7577(19) . ?
C11A N11 1.461(10) . ?
C11A C11B 1.510(12) . ?
C11A H11A 0.99 . ?
C11A H11B 0.99 . ?
C11B O11 1.409(9) . ?
C11B H11C 0.99 . ?
C11B H11D 0.99 . ?
C11C O11 1.418(9) . ?
C11C C12C 1.484(11) . ?
C11C H11E 0.99 . ?
C11C H11F 0.99 . ?
C12A N12 1.475(9) . ?
C12A C12B 1.487(11) . ?
C12A H12A 0.99 . ?
C12A H12B 0.99 . ?
C12B O12 1.424(9) . ?
C12B H12C 0.99 . ?
C12B H12D 0.99 . ?
C12C O12 1.421(9) . ?
C12C H12E 0.99 . ?
C12C H12F 0.99 . ?
C13A N11 1.485(10) . ?
C13A C13B 1.492(12) . ?
C13A H13A 0.99 . ?
C13A H13B 0.99 . ?
C13B O13 1.425(9) . ?
C13B H13C 0.99 . ?
C13B H13D 0.99 . ?
C13C O13 1.410(9) . ?
C13C C14C 1.500(11) . ?
C13C H13E 0.99 . ?
C13C H13F 0.99 . ?
C14A N12 1.467(10) . ?
C14A C14B 1.479(11) . ?
C14A H14A 0.99 . ?
C14A H14B 0.99 . ?
C14B O14 1.410(9) . ?
C14B H14C 0.99 . ?
C14B H14D 0.99 . ?
C14C O14 1.424(9) . ?
C14C H14E 0.99 . ?
C14C H14F 0.99 . ?
C15A N11 1.463(10) . ?
C15A C15B 1.514(12) . ?
C15A H15A 0.99 . ?
C15A H15B 0.99 . ?
C15B O15 1.421(9) . ?
C15B H15C 0.99 . ?
C15B H15D 0.99 . ?
C15C O15 1.430(9) . ?
C15C C16C 1.488(12) . ?
C15C H15E 0.99 . ?
C15C H15F 0.99 . ?
C16A N12 1.449(10) . ?
C16A C16B 1.522(11) . ?
C16A H16D 0.99 . ?
C16A H16E 0.99 . ?
C16B O16 1.404(10) . ?
C16B H16F 0.99 . ?
C16B H16G 0.99 . ?
C16C O16 1.436(9) . ?
C16C H16H 0.99 . ?
C16C H16I 0.99 . ?
K1 O15 2.785(5) . ?
K1 O11 2.798(5) . ?
K1 O13 2.812(5) . ?
K1 O12 2.845(5) . ?
K1 O14 2.848(6) . ?
K1 O16 2.855(5) . ?
K1 N11 3.004(7) . ?
K1 N12 3.030(6) . ?
C51 C52 1.420(11) . ?
C51 C55 1.428(11) . ?
C51 Si5 1.840(8) . ?
C51 Ti5 2.476(7) . ?
C52 C53 1.413(12) . ?
C52 Ti5 2.449(8) . ?
C52 H52 0.95 . ?
C53 C54 1.368(14) . ?
C53 Ti5 2.465(9) . ?
C53 H53 0.95 . ?
C54 C55 1.411(13) . ?
C54 Ti5 2.471(9) . ?
C54 H54 0.95 . ?
C55 Ti5 2.442(8) . ?
C55 H55 0.95 . ?
C56 Si5 1.845(12) . ?
C56 H56A 0.98 . ?
C56 H56B 0.98 . ?
C56 H56C 0.98 . ?
C57 Si5 1.839(13) . ?
C57 H57A 0.98 . ?
C57 H57B 0.98 . ?
C57 H57C 0.98 . ?
C58 Si5 1.809(11) . ?
C58 H58A 0.98 . ?
C58 H58B 0.98 . ?
C58 H58C 0.98 . ?
C61 C62 1.363(12) . ?
C61 C65 1.401(13) . ?
C61 C66 1.542(13) . ?
C61 Ti6 2.416(8) . ?
C62 C63 1.329(14) . ?
C62 C67 1.513(15) . ?
C62 Ti6 2.425(8) . ?
C63 C64 1.400(15) . ?
C63 C68 1.513(14) . ?
C63 Ti6 2.388(9) . ?
C64 C65 1.386(14) . ?
C64 C69 1.529(14) . ?
C64 Ti6 2.369(9) . ?
C65 C70 1.495(13) . ?
C65 Ti6 2.415(9) . ?
C66 H66A 0.98 . ?
C66 H66B 0.98 . ?
C66 H66C 0.98 . ?
C67 H67A 0.98 . ?
C67 H67B 0.98 . ?
C67 H67C 0.98 . ?
C68 H68A 0.98 . ?
C68 H68B 0.98 . ?
C68 H68C 0.98 . ?
C69 H69A 0.98 . ?
C69 H69B 0.98 . ?
C69 H69C 0.98 . ?
C70 H70A 0.98 . ?
C70 H70B 0.98 . ?
C70 H70C 0.98 . ?
C71 C75 1.397(13) . ?
C71 C72 1.398(13) . ?
C71 C76 1.473(14) . ?
C71 Ti7 2.416(9) . ?
C72 C73 1.396(13) . ?
C72 C77 1.532(12) . ?
C72 Ti7 2.373(8) . ?
C73 C74 1.406(13) . ?
C73 C78 1.494(13) . ?
C73 Ti7 2.407(9) . ?
C74 C75 1.363(13) . ?
C74 C79 1.528(13) . ?
C74 Ti7 2.417(9) . ?
C75 C80 1.541(13) . ?
C75 Ti7 2.428(9) . ?
C76 H76A 0.98 . ?
C76 H76B 0.98 . ?
C76 H76C 0.98 . ?
C77 H77A 0.98 . ?
C77 H77B 0.98 . ?
C77 H77C 0.98 . ?
C78 H78A 0.98 . ?
C78 H78B 0.98 . ?
C78 H78C 0.98 . ?
C79 H79A 0.98 . ?
C79 H79B 0.98 . ?
C79 H79C 0.98 . ?
C80 H80A 0.98 . ?
C80 H80B 0.98 . ?
C80 H80C 0.98 . ?
C81 C82 1.34(3) . ?
C81 C85 1.41(2) . ?
C81 C86 1.55(2) . ?
C81 Ti8 2.34(2) . ?
C82 C83 1.46(3) . ?
C82 C87 1.50(3) . ?
C82 Ti8 2.363(18) . ?
C83 C84 1.38(3) . ?
C83 C88 1.51(3) . ?
C83 Ti8 2.403(16) . ?
C84 C85 1.39(2) . ?
C84 C89 1.55(2) . ?
C84 Ti8 2.396(15) . ?
C85 C90 1.49(2) . ?
C85 Ti8 2.451(15) . ?
C86 H86A 0.98 . ?
C86 H86B 0.98 . ?
C86 H86C 0.98 . ?
C87 H87A 0.98 . ?
C87 H87B 0.98 . ?
C87 H87C 0.98 . ?
C88 H88A 0.98 . ?
C88 H88B 0.98 . ?
C88 H88C 0.98 . ?
C89 H89A 0.98 . ?
C89 H89B 0.98 . ?
C89 H89C 0.98 . ?
C90 H90A 0.98 . ?
C90 H90B 0.98 . ?
C90 H90C 0.98 . ?
C81' C82' 1.42 . ?
C81' C85' 1.42 . ?
C81' C86' 1.5095 . ?
C81' Ti8 2.426(8) . ?
C82' C83' 1.42 . ?
C82' C87' 1.5095 . ?
C82' Ti8 2.433(8) . ?
C83' C84' 1.42 . ?
C83' C88' 1.5095 . ?
C83' Ti8 2.496(7) . ?
C84' C85' 1.42 . ?
C84' C89' 1.5095 . ?
C84' Ti8 2.527(7) . ?
C85' C90' 1.5095 . ?
C85' Ti8 2.485(8) . ?
C86' H86D 0.98 . ?
C86' H86E 0.98 . ?
C86' H86F 0.98 . ?
C87' H87D 0.98 . ?
C87' H87E 0.98 . ?
C87' H87F 0.98 . ?
C88' H88D 0.98 . ?
C88' H88E 0.98 . ?
C88' H88F 0.98 . ?
C89' H89D 0.98 . ?
C89' H89E 0.98 . ?
C89' H89F 0.98 . ?
C90' H90D 0.98 . ?
C90' H90E 0.98 . ?
C90' H90F 0.98 . ?
N7 Ti8 1.913(6) . ?
N7 Ti5 1.923(6) . ?
N7 Ti6 1.928(6) . ?
N5 Ti6 1.922(6) . ?
N5 Ti8 1.927(6) . ?
N5 Ti7 1.959(5) . ?
N6 Ti5 1.913(6) . ?
N6 Ti7 1.935(6) . ?
N6 Ti8 1.948(6) . ?
N8 Ti5 1.919(6) . ?
N8 Ti7 1.923(6) . ?
N8 Ti6 1.940(6) . ?
Ti5 Ti6 2.7544(18) . ?
Ti5 Ti8 2.7689(18) . ?
Ti5 Ti7 2.772(2) . ?
Ti6 Ti8 2.7627(19) . ?
Ti6 Ti7 2.7645(19) . ?
Ti7 Ti8 2.7557(19) . ?
C21A N22 1.428(11) . ?
C21A C22A 1.528(12) . ?
C21A H21A 0.99 . ?
C21A H21B 0.99 . ?
C22A O22 1.392(10) . ?
C22A H22A 0.99 . ?
C22A H22B 0.99 . ?
C22C O22 1.398(10) . ?
C22C C23C 1.461(12) 2_765 ?
C22C H22C 0.99 . ?
C22C H22D 0.99 . ?
C23A C23B 1.480(12) . ?
C23A N22 1.488(10) . ?
C23A H23A 0.99 . ?
C23A H23B 0.99 . ?
C23B O23 1.411(10) . ?
C23B H23C 0.99 . ?
C23B H23D 0.99 . ?
C23C O23 1.430(9) . ?
C23C H23E 0.99 . ?
C23C H23F 0.99 . ?
C25A C25B 1.472(12) . ?
C25A N22 1.480(10) . ?
C25A H25A 0.99 . ?
C25A H25B 0.99 . ?
C25B O25 1.418(10) . ?
C25B H25C 0.99 . ?
C25B H25D 0.99 . ?
C25C O25 1.408(9) . ?
C25C C25C 1.453(14) 2_765 ?
C25C H25E 0.99 . ?
C25C H25F 0.99 . ?
K2 O22 2.806(6) 2_765 ?
K2 O22 2.806(6) . ?
K2 O25 2.838(6) 2_765 ?
K2 O25 2.838(6) . ?
K2 O23 2.840(5) . ?
K2 O23 2.840(5) 2_765 ?
K2 N22 3.015(7) 2_765 ?
K2 N22 3.015(7) . ?
C101 C106 1.338(15) . ?
C101 C102 1.376(14) . ?
C101 H101 0.95 . ?
C102 C103 1.387(13) . ?
C102 H102 0.95 . ?
C103 C104 1.357(13) . ?
C103 H103 0.95 . ?
C104 C105 1.402(14) . ?
C104 H104 0.95 . ?
C105 C106 1.395(15) . ?
C105 H105 0.95 . ?
C106 H106 0.95 . ?

loop_
_platon_squeeze_void_nr
_platon_squeeze_void_average_x
_platon_squeeze_void_average_y
_platon_squeeze_void_average_z
_platon_squeeze_void_volume
_platon_squeeze_void_count_electrons
_platon_squeeze_void_content
1 1.000 0.000 0.450 1016 324 ' '
2 1.000 0.500 0.116 25 0 ' '
3 0.983 0.385 0.234 41 2 ' '
4 0.017 0.615 0.234 41 1 ' '
5 0.145 0.289 0.171 9 0 ' '
6 0.855 0.711 0.171 9 0 ' '
7 0.648 0.262 0.238 16 1 ' '
8 0.500 0.500 0.550 1015 324 ' '
9 0.875 0.488 0.214 7 0 ' '
10 0.125 0.512 0.214 7 0 ' '
11 0.352 0.738 0.238 16 1 ' '
12 0.508 0.165 0.327 10 0 ' '
13 0.492 0.835 0.327 10 0 ' '
14 0.008 0.335 0.673 10 0 ' '
15 0.992 0.665 0.673 10 0 ' '
16 0.483 0.112 0.769 43 1 ' '
17 0.517 0.888 0.769 44 2 ' '
18 0.148 0.238 0.762 16 1 ' '
19 0.852 0.762 0.762 16 0 ' '
20 0.375 0.012 0.786 7 0 ' '
21 0.625 0.988 0.786 7 0 ' '
22 0.645 0.211 0.828 9 0 ' '
23 0.355 0.789 0.828 9 0 ' '
24 0.500 0.000 0.886 22 0 ' '
